data_7044875
loop_
_publ_author_name
'Boreen, Michael A.'
'Parker, Bernard F.'
'Hohloch, Stephan'
'Skeel, Brighton A.'
'Arnold, John'

_publ_section_title
;
 f-Block complexes of a m-terphenyl dithiocarboxylate ligand.
;
_journal_issue 1
_journal_name_full 'Dalton transactions (Cambridge, England : 2003)'
_journal_page_first 96
_journal_page_last 104
_journal_paper_doi 10.1039/c7dt04073c
_journal_volume 47
_journal_year 2018
_chemical_formula_moiety 'C108 H116 S8 U'
_chemical_formula_sum 'C108 H116 S8 U'
_chemical_formula_weight 1908.51
_chemical_melting_point 552(2)
_chemical_name_common MAB_I_137a
_chemical_name_systematic 'Tetrakis[2,6-bis(4-tert-butylphenyl)phenyldithiocarboxylato] uranium(IV)'
_chemical_properties_physical Air-sensitive,Moisture-sensitive
_space_group_crystal_system triclinic
_space_group_IT_number 2
_space_group_name_Hall '-P 1'
_space_group_name_H-M_alt 'P -1'
_symmetry_space_group_name_Hall '-P 1'
_symmetry_space_group_name_H-M 'P -1'
_atom_sites_solution_hydrogens geom
_atom_sites_solution_primary iterative
_atom_sites_solution_secondary difmap
_audit_creation_method SHELXL-2014/7
_audit_update_record
;
2017-10-24 deposited with the CCDC.
2017-11-20 downloaded from the CCDC.
;
_cell_angle_alpha 82.843(2)
_cell_angle_beta 88.847(2)
_cell_angle_gamma 70.436(2)
_cell_formula_units_Z 4
_cell_length_a 17.6450(7)
_cell_length_b 20.5248(8)
_cell_length_c 28.1239(10)
_cell_measurement_reflns_used 9163
_cell_measurement_temperature 100(2)
_cell_measurement_theta_max 25.33
_cell_measurement_theta_min 2.32
_cell_volume 9520.0(6)
_computing_cell_refinement 'Bruker SAINT'
_computing_data_collection 'Bruker APEX2'
_computing_data_reduction 'Bruker SAINT'
_computing_molecular_graphics ORTEP-32
_computing_publication_material WinGX
_computing_structure_refinement SHELXL-2014
_computing_structure_solution SHELXT-2014
_diffrn_ambient_temperature 100(2)
_diffrn_detector_area_resol_mean 8.366
_diffrn_measured_fraction_theta_full 0.998
_diffrn_measured_fraction_theta_max 0.995
_diffrn_measurement_device_type 'Bruker APEX-II CCD'
_diffrn_measurement_method 'phi and omega scans'
_diffrn_radiation_type MoK\a
_diffrn_radiation_wavelength 0.71073
_diffrn_reflns_av_R_equivalents 0.0590
_diffrn_reflns_av_unetI/netI 0.0747
_diffrn_reflns_Laue_measured_fraction_full 0.998
_diffrn_reflns_Laue_measured_fraction_max 0.995
_diffrn_reflns_limit_h_max 21
_diffrn_reflns_limit_h_min -20
_diffrn_reflns_limit_k_max 24
_diffrn_reflns_limit_k_min -24
_diffrn_reflns_limit_l_max 33
_diffrn_reflns_limit_l_min -33
_diffrn_reflns_number 152007
_diffrn_reflns_point_group_measured_fraction_full 0.998
_diffrn_reflns_point_group_measured_fraction_max 0.995
_diffrn_reflns_theta_full 25.000
_diffrn_reflns_theta_max 25.432
_diffrn_reflns_theta_min 1.061
_diffrn_source 'microfocus sealed tube'
_exptl_absorpt_coefficient_mu 1.927
_exptl_absorpt_correction_T_max 0.7452
_exptl_absorpt_correction_T_min 0.6154
_exptl_absorpt_correction_type multi-scan
_exptl_absorpt_process_details SADABS
_exptl_crystal_colour orange
_exptl_crystal_density_diffrn 1.332
_exptl_crystal_description Rod
_exptl_crystal_F_000 3936
_exptl_crystal_recrystallization_method 'Re-crystallisation from solvent: Tetrahydrofuran/toluene'
_exptl_crystal_size_max 0.100
_exptl_crystal_size_mid 0.050
_exptl_crystal_size_min 0.020
_refine_diff_density_max 6.928
_refine_diff_density_min -2.147
_refine_diff_density_rms 0.175
_refine_ls_extinction_method none
_refine_ls_goodness_of_fit_ref 1.066
_refine_ls_hydrogen_treatment constr
_refine_ls_matrix_type full
_refine_ls_number_parameters 2185
_refine_ls_number_reflns 35027
_refine_ls_number_restraints 48
_refine_ls_restrained_S_all 1.073
_refine_ls_R_factor_all 0.1089
_refine_ls_R_factor_gt 0.0682
_refine_ls_shift/su_max 0.002
_refine_ls_shift/su_mean 0.000
_refine_ls_structure_factor_coef Fsqd
_refine_ls_weighting_details 'w=1/[\s^2^(Fo^2^)+(0.1160P)^2^] where P=(Fo^2^+2Fc^2^)/3'
_refine_ls_weighting_scheme calc
_refine_ls_wR_factor_gt 0.1683
_refine_ls_wR_factor_ref 0.1958
_reflns_Friedel_coverage 0.000
_reflns_number_gt 23110
_reflns_number_total 35027
_reflns_threshold_expression 'I > 2\s(I)'
_cod_data_source_file c7dt04073c2.cif
_cod_data_source_block 6
_cod_depositor_comments
;
The following automatic conversions were performed:

'_chemical_melting_point' value '550-554' was changed to '552(2)' -
the average value was taken and precision was estimated.

Automatic conversion script
Id: cif_fix_values 4973 2017-02-22 13:04:09Z antanas 

 Adding full bibliography for 7044871--7044875.cif.
;
_cod_database_code 7044875
_shelx_shelxl_version_number 2014/7
_shelx_space_group_comment
;
The symmetry employed for this shelxl refinement is uniquely defined
by the following loop, which should always be used as a source of
symmetry information in preference to the above space-group names.
They are only intended as comments.
;
_shelx_estimated_absorpt_t_min 0.831
_shelx_estimated_absorpt_t_max 0.962

loop_
_space_group_symop_operation_xyz
'x, y, z'
'-x, -y, -z'

loop_
_atom_site_label
_atom_site_type_symbol
_atom_site_fract_x
_atom_site_fract_y
_atom_site_fract_z
_atom_site_U_iso_or_equiv
_atom_site_adp_type
_atom_site_occupancy
_atom_site_site_symmetry_order
_atom_site_calc_flag
_atom_site_refinement_flags_posn
_atom_site_refinement_flags_adp
_atom_site_refinement_flags_occupancy
_atom_site_disorder_assembly
_atom_site_disorder_group
U1 U 0.00909(2) 0.74760(2) 0.81329(2) 0.02515(9) Uani 1 1 d . . . . .
U2 U 0.46823(2) 0.25110(2) 0.68187(2) 0.02632(9) Uani 1 1 d . . . . .
S1 S -0.09108(10) 0.73634(9) 0.89202(6) 0.0276(4) Uani 1 1 d . . . . .
S11 S 0.59339(10) 0.25945(8) 0.73872(6) 0.0277(4) Uani 1 1 d . . . . .
S2 S 0.04646(11) 0.61635(9) 0.87184(6) 0.0298(4) Uani 1 1 d . . . . .
S10 S 0.57254(10) 0.25982(8) 0.60480(6) 0.0257(4) Uani 1 1 d . . . . .
S9 S 0.44180(11) 0.38338(9) 0.62709(6) 0.0304(4) Uani 1 1 d . . . . .
S3 S 0.09156(11) 0.63287(8) 0.76531(6) 0.0284(4) Uani 1 1 d . . . . .
S5 S -0.13626(11) 0.86046(9) 0.79531(6) 0.0329(4) Uani 1 1 d . . . . .
S4 S 0.10193(11) 0.77067(9) 0.73314(6) 0.0296(4) Uani 1 1 d . . . . .
S15 S 0.39755(11) 0.36457(9) 0.73274(6) 0.0289(4) Uani 1 1 d . . . . .
S12 S 0.60602(11) 0.13224(9) 0.69697(6) 0.0322(4) Uani 1 1 d . . . . .
S6 S -0.10989(11) 0.73057(9) 0.75432(6) 0.0319(4) Uani 1 1 d . . . . .
S16 S 0.39147(12) 0.22623(9) 0.76882(6) 0.0351(4) Uani 1 1 d . . . . .
S8 S 0.12833(11) 0.75521(9) 0.87614(7) 0.0364(5) Uani 1 1 d . . . . .
S7 S 0.01979(12) 0.88022(9) 0.81982(7) 0.0397(5) Uani 1 1 d . . . . .
S13 S 0.42949(15) 0.12767(11) 0.67796(7) 0.0494(6) Uani 1 1 d . . . . .
S14 S 0.37366(14) 0.24582(10) 0.60328(8) 0.0525(6) Uani 1 1 d . . . . .
C137 C 0.7194(4) 0.1377(3) 0.7593(2) 0.0273(16) Uani 1 1 d . . . . .
C153 C 0.7955(4) 0.2098(3) 0.7109(2) 0.0273(16) Uani 1 1 d . . . . .
C29 C 0.2034(4) 0.6490(3) 0.7016(2) 0.0256(15) Uani 1 1 d . . . . .
C56 C -0.2411(4) 0.8481(3) 0.7288(2) 0.0331(17) Uani 1 1 d . . . . .
C158 C 0.7750(4) 0.2072(3) 0.6640(2) 0.0292(16) Uani 1 1 d . . . . .
H158 H 0.7467 0.1770 0.6577 0.035 Uiso 1 1 calc R U . . .
C138 C 0.7885(4) 0.1570(4) 0.7506(2) 0.0332(17) Uani 1 1 d . . . . .
C66 C -0.3107(4) 0.7516(3) 0.8689(2) 0.0305(16) Uani 1 1 d . . . . .
H66 H -0.2978 0.7605 0.8995 0.037 Uiso 1 1 calc R U . . .
C191 C 0.2875(4) 0.3482(3) 0.7984(2) 0.0258(15) Uani 1 1 d . . . . .
C2 C -0.0652(4) 0.6054(3) 0.9391(2) 0.0289(16) Uani 1 1 d . . . . .
C157 C 0.7950(4) 0.2477(3) 0.6264(2) 0.0306(16) Uani 1 1 d . . . . .
H157 H 0.7797 0.2447 0.5948 0.037 Uiso 1 1 calc R U . . .
C110 C 0.5558(4) 0.3907(3) 0.5604(2) 0.0303(16) Uani 1 1 d . . . . .
C67 C -0.2964(4) 0.7911(3) 0.8288(2) 0.0318(17) Uani 1 1 d . . . . .
H67 H -0.2741 0.8265 0.8324 0.038 Uiso 1 1 calc R U . . .
C34 C 0.2752(4) 0.6029(3) 0.7237(2) 0.0279(16) Uani 1 1 d . . . . .
C156 C 0.8362(4) 0.2922(4) 0.6330(3) 0.0305(17) Uani 1 1 d . . . . .
C45 C 0.1197(4) 0.7062(3) 0.6253(2) 0.0240(15) Uani 1 1 d . . . . .
C212 C 0.4451(4) 0.3080(4) 0.8645(2) 0.0315(17) Uani 1 1 d . . . . .
H212 H 0.4474 0.3405 0.8378 0.038 Uiso 1 1 calc R U . . .
C155 C 0.8540(4) 0.2961(4) 0.6806(3) 0.0366(18) Uani 1 1 d . . . . .
H155 H 0.8805 0.3277 0.6868 0.044 Uiso 1 1 calc R U . . .
C195 C 0.1538(4) 0.4306(4) 0.8036(2) 0.0332(17) Uani 1 1 d . . . . .
H195 H 0.1052 0.4618 0.7886 0.040 Uiso 1 1 calc R U . . .
C35 C 0.2904(4) 0.5917(3) 0.7768(2) 0.0262(15) Uani 1 1 d . . . . .
C111 C 0.5519(4) 0.3866(4) 0.5106(2) 0.0303(17) Uani 1 1 d . . . . .
C139 C 0.8581(5) 0.1201(4) 0.7775(3) 0.0412(19) Uani 1 1 d . . . . .
H139 H 0.9045 0.1335 0.7729 0.049 Uiso 1 1 calc R U . . .
C120 C 0.6354(4) 0.4039(4) 0.7115(3) 0.0320(17) Uani 1 1 d . . . . .
H120 H 0.6652 0.3663 0.7343 0.038 Uiso 1 1 calc R U . . .
C64 C -0.3591(5) 0.6879(4) 0.8205(3) 0.0391(19) Uani 1 1 d . . . . .
H64 H -0.3812 0.6524 0.8169 0.047 Uiso 1 1 calc R U . . .
C65 C -0.3434(4) 0.6991(4) 0.8664(3) 0.0344(18) Uani 1 1 d . . . . .
C33 C 0.3364(4) 0.5663(4) 0.6952(3) 0.0345(18) Uani 1 1 d . . . . .
H33 H 0.3846 0.5343 0.7101 0.041 Uiso 1 1 calc R U . . .
C37 C 0.3318(4) 0.5132(4) 0.8498(3) 0.0345(17) Uani 1 1 d . . . . .
H37 H 0.3461 0.4670 0.8658 0.041 Uiso 1 1 calc R U . . .
C46 C 0.1238(4) 0.7564(3) 0.5892(2) 0.0303(16) Uani 1 1 d . . . . .
H46 H 0.1731 0.7649 0.5836 0.036 Uiso 1 1 calc R U . . .
C61 C -0.3086(4) 0.8272(4) 0.7399(2) 0.0356(18) Uani 1 1 d . . . . .
C30 C 0.1954(4) 0.6599(4) 0.6512(2) 0.0301(16) Uani 1 1 d . . . . .
C121 C 0.6337(4) 0.3927(4) 0.6640(2) 0.0317(17) Uani 1 1 d . . . . .
H121 H 0.6607 0.3476 0.6552 0.038 Uiso 1 1 calc R U . . .
C83 C 0.1156(4) 0.8883(4) 0.8919(3) 0.0351(18) Uani 1 1 d . . . . .
C72 C -0.1744(5) 0.9257(4) 0.6803(2) 0.0352(18) Uani 1 1 d . . . . .
C32 C 0.3287(5) 0.5755(4) 0.6457(3) 0.0377(19) Uani 1 1 d . . . . .
H32 H 0.3705 0.5493 0.6269 0.045 Uiso 1 1 calc R U . . .
C119 C 0.5955(4) 0.4680(4) 0.7272(3) 0.0366(18) Uani 1 1 d . . . . .
C197 C 0.2003(4) 0.4062(4) 0.7225(2) 0.0312(16) Uani 1 1 d . . . . .
C199 C 0.1617(4) 0.4848(4) 0.6506(3) 0.0352(18) Uani 1 1 d . . . . .
H199 H 0.1478 0.5313 0.6351 0.042 Uiso 1 1 calc R U . . .
C36 C 0.3122(4) 0.5254(4) 0.8013(2) 0.0316(17) Uani 1 1 d . . . . .
H36 H 0.3139 0.4875 0.7846 0.038 Uiso 1 1 calc R U . . .
C57 C -0.2434(5) 0.9001(4) 0.6915(3) 0.0376(18) Uani 1 1 d . . . . .
C3 C -0.0945(4) 0.5548(4) 0.9245(2) 0.0322(17) Uani 1 1 d . . . . .
C142 C 0.7221(5) 0.0822(4) 0.7948(3) 0.0393(19) Uani 1 1 d . . . . .
C112 C 0.5856(5) 0.4278(4) 0.4799(3) 0.0374(18) Uani 1 1 d . . . . .
H112 H 0.5839 0.4256 0.4464 0.045 Uiso 1 1 calc R U . . .
C209 C 0.4427(5) 0.2128(4) 0.9425(2) 0.0378(19) Uani 1 1 d . . . . .
H209 H 0.4410 0.1792 0.9685 0.045 Uiso 1 1 calc R U . . .
C114 C 0.6225(4) 0.4757(4) 0.5443(3) 0.0374(18) Uani 1 1 d . . . . .
H114 H 0.6467 0.5060 0.5555 0.045 Uiso 1 1 calc R U . . .
C88 C 0.0649(5) 0.9251(4) 0.9256(3) 0.0391(19) Uani 1 1 d . . . . .
C50 C 0.0458(4) 0.6945(4) 0.6317(2) 0.0320(17) Uani 1 1 d . . . . .
H50 H 0.0412 0.6601 0.6565 0.038 Uiso 1 1 calc R U . . .
C47 C 0.0551(5) 0.7958(4) 0.5601(3) 0.0377(19) Uani 1 1 d . . . . .
H47 H 0.0591 0.8313 0.5361 0.045 Uiso 1 1 calc R U . . .
C200 C 0.1636(4) 0.4309(4) 0.6235(2) 0.0324(17) Uani 1 1 d . . . . .
C116 C 0.5932(4) 0.4466(4) 0.6294(2) 0.0312(17) Uani 1 1 d . . . . .
C62 C -0.3138(4) 0.7801(4) 0.7834(3) 0.0327(17) Uani 1 1 d . . . . .
C192 C 0.2966(4) 0.3388(4) 0.8484(2) 0.0314(17) Uani 1 1 d . . . . .
C207 C 0.3724(4) 0.2963(4) 0.8747(2) 0.0295(16) Uani 1 1 d . . . . .
C196 C 0.2157(4) 0.3940(4) 0.7758(2) 0.0327(17) Uani 1 1 d . . . . .
C49 C -0.0194(5) 0.7321(4) 0.6029(2) 0.0344(17) Uani 1 1 d . . . . .
H49 H -0.0684 0.7228 0.6081 0.041 Uiso 1 1 calc R U . . .
C31 C 0.2588(4) 0.6239(4) 0.6239(3) 0.0320(17) Uani 1 1 d . . . . .
H31 H 0.2543 0.6325 0.5899 0.038 Uiso 1 1 calc R U . . .
C1 C -0.0377(4) 0.6515(3) 0.9027(2) 0.0241(15) Uani 1 1 d . . . . .
C7 C -0.0615(4) 0.6122(4) 0.9882(2) 0.0345(18) Uani 1 1 d . . . . .
C198 C 0.1796(4) 0.4713(3) 0.6989(2) 0.0321(17) Uani 1 1 d . . . . .
H198 H 0.1774 0.5089 0.7162 0.039 Uiso 1 1 calc R U . . .
C75 C -0.0481(5) 0.9795(4) 0.6597(2) 0.0346(18) Uani 1 1 d . . . . .
C92 C -0.1662(5) 0.9061(4) 0.9611(3) 0.0358(18) Uani 1 1 d . . . . .
C77 C -0.0992(4) 0.8825(4) 0.6702(2) 0.0351(18) Uani 1 1 d . . . . .
H77 H -0.0895 0.8341 0.6706 0.042 Uiso 1 1 calc R U . . .
C40 C 0.2884(4) 0.6459(4) 0.8018(3) 0.0358(18) Uani 1 1 d . . . . .
H40 H 0.2732 0.6920 0.7856 0.043 Uiso 1 1 calc R U . . .
C48 C -0.0171(5) 0.7843(4) 0.5655(3) 0.0389(19) Uani 1 1 d . . . . .
C18 C -0.0964(4) 0.5419(4) 0.8737(3) 0.0341(17) Uani 1 1 d . . . . .
C22 C -0.1384(4) 0.5784(4) 0.7909(3) 0.0356(18) Uani 1 1 d . . . . .
H22 H -0.1691 0.6140 0.7671 0.043 Uiso 1 1 calc R U . . .
C164 C 0.3771(5) 0.1142(4) 0.5901(3) 0.0389(19) Uani 1 1 d . . . . .
C148 C 0.5831(5) 0.1040(4) 0.8272(2) 0.0356(18) Uani 1 1 d . . . . .
H148 H 0.5818 0.1489 0.8330 0.043 Uiso 1 1 calc R U . . .
C193 C 0.2335(4) 0.3759(4) 0.8747(3) 0.0372(19) Uani 1 1 d . . . . .
H193 H 0.2390 0.3696 0.9087 0.045 Uiso 1 1 calc R U . . .
C117 C 0.5560(4) 0.5116(4) 0.6438(3) 0.0374(18) Uani 1 1 d . . . . .
H117 H 0.5295 0.5497 0.6203 0.045 Uiso 1 1 calc R U . . .
C23 C -0.1373(4) 0.5932(4) 0.8382(3) 0.0341(17) Uani 1 1 d . . . . .
H23 H -0.1650 0.6389 0.8457 0.041 Uiso 1 1 calc R U . . .
C89 C -0.0147(5) 0.9174(4) 0.9374(2) 0.0336(18) Uani 1 1 d . . . . .
C131 C 0.4293(4) 0.3499(4) 0.5054(2) 0.0348(18) Uani 1 1 d . . . . .
H131 H 0.4137 0.3642 0.5360 0.042 Uiso 1 1 calc R U . . .
C141 C 0.7937(5) 0.0449(4) 0.8203(3) 0.0408(19) Uani 1 1 d . . . . .
H141 H 0.7963 0.0066 0.8438 0.049 Uiso 1 1 calc R U . . .
C9 C 0.0523(4) 0.6597(3) 0.9929(2) 0.0334(18) Uani 1 1 d . . . . .
H9 H 0.0746 0.6394 0.9650 0.040 Uiso 1 1 calc R U . . .
C211 C 0.5136(4) 0.2734(4) 0.8925(3) 0.0367(18) Uani 1 1 d . . . . .
H211 H 0.5621 0.2820 0.8838 0.044 Uiso 1 1 calc R U . . .
C143 C 0.6498(4) 0.0613(4) 0.8072(2) 0.0342(17) Uani 1 1 d . . . . .
C38 C 0.3311(4) 0.5673(4) 0.8759(3) 0.0322(17) Uani 1 1 d . . . . .
C128 C 0.4693(5) 0.3068(4) 0.4172(3) 0.046(2) Uani 1 1 d . . . . .
H128 H 0.4842 0.2916 0.3868 0.055 Uiso 1 1 calc R U . . .
C159 C 0.8648(5) 0.3347(4) 0.5911(3) 0.0375(19) Uani 1 1 d . . . . .
C202 C 0.2071(5) 0.3500(4) 0.6971(3) 0.0384(19) Uani 1 1 d . . . . .
H202 H 0.2244 0.3036 0.7129 0.046 Uiso 1 1 calc R U . . .
C129 C 0.3955(6) 0.3107(5) 0.4341(3) 0.051(2) Uani 1 1 d . . . . .
C8 C -0.0221(4) 0.6558(4) 1.0085(2) 0.0323(17) Uani 1 1 d . . . . .
C115 C 0.5893(4) 0.4368(4) 0.5773(2) 0.0319(17) Uani 1 1 d . . . . .
C76 C -0.0369(4) 0.9091(4) 0.6595(2) 0.0336(17) Uani 1 1 d . . . . .
H76 H 0.0143 0.8785 0.6519 0.040 Uiso 1 1 calc R U . . .
C201 C 0.1877(5) 0.3638(4) 0.6478(3) 0.0404(19) Uani 1 1 d . . . . .
H201 H 0.1911 0.3260 0.6305 0.048 Uiso 1 1 calc R U . . .
C4 C -0.1221(5) 0.5139(4) 0.9592(3) 0.043(2) Uani 1 1 d . . . . .
H4 H -0.1424 0.4801 0.9496 0.052 Uiso 1 1 calc R U . . .
C19 C -0.0595(4) 0.4752(4) 0.8622(3) 0.0415(19) Uani 1 1 d . . . . .
H19 H -0.0347 0.4384 0.8869 0.050 Uiso 1 1 calc R U . . .
C194 C 0.1624(5) 0.4220(4) 0.8535(3) 0.0395(19) Uani 1 1 d . . . . .
H194 H 0.1203 0.4473 0.8725 0.047 Uiso 1 1 calc R U . . .
C93 C -0.0974(5) 0.8510(4) 0.9677(3) 0.0392(19) Uani 1 1 d . . . . .
H93 H -0.0993 0.8069 0.9814 0.047 Uiso 1 1 calc R U . . .
C147 C 0.5174(5) 0.0830(4) 0.8392(2) 0.0367(18) Uani 1 1 d . . . . .
H147 H 0.4725 0.1133 0.8537 0.044 Uiso 1 1 calc R U . . .
C122 C 0.5915(5) 0.4764(4) 0.7800(3) 0.0395(19) Uani 1 1 d . . . . .
C183 C 0.6560(5) 0.1236(4) 0.5229(3) 0.043(2) Uani 1 1 d . . . . .
C39 C 0.3084(4) 0.6336(4) 0.8508(3) 0.0346(17) Uani 1 1 d . . . . .
H39 H 0.3063 0.6718 0.8674 0.042 Uiso 1 1 calc R U . . .
C208 C 0.3726(5) 0.2488(4) 0.9137(3) 0.0386(19) Uani 1 1 d . . . . .
H208 H 0.3243 0.2396 0.9216 0.046 Uiso 1 1 calc R U . . .
C102 C 0.3311(4) 0.8180(4) 0.7597(3) 0.0386(19) Uani 1 1 d . . . . .
C68 C -0.3622(5) 0.6581(4) 0.9106(3) 0.0388(19) Uani 1 1 d . . . . .
C161 C 0.8319(5) 0.4117(4) 0.5973(3) 0.049(2) Uani 1 1 d . . . . .
H16A H 0.8521 0.4383 0.5719 0.074 Uiso 1 1 calc R U . . .
H16B H 0.8495 0.4184 0.6286 0.074 Uiso 1 1 calc R U . . .
H16C H 0.7730 0.4278 0.5954 0.074 Uiso 1 1 calc R U . . .
C126 C 0.5045(5) 0.3501(4) 0.4885(2) 0.0345(18) Uani 1 1 d . . . . .
C113 C 0.6210(5) 0.4713(4) 0.4959(3) 0.043(2) Uani 1 1 d . . . . .
H113 H 0.6442 0.4979 0.4740 0.052 Uiso 1 1 calc R U . . .
C11 C 0.0624(6) 0.7230(4) 1.0584(3) 0.056(3) Uani 1 1 d . . . . .
C186 C 0.7359(5) 0.1336(4) 0.5112(3) 0.043(2) Uani 1 1 d . . . . .
C146 C 0.5162(5) 0.0181(4) 0.8303(3) 0.042(2) Uani 1 1 d . . . . .
C41 C 0.3505(5) 0.5538(4) 0.9293(3) 0.0368(18) Uani 1 1 d . . . . .
C109 C 0.5248(4) 0.3464(3) 0.5953(2) 0.0253(15) Uani 1 1 d . . . . .
C70 C -0.3298(5) 0.5790(4) 0.9061(3) 0.044(2) Uani 1 1 d . . . . .
H70A H -0.3550 0.5700 0.8781 0.066 Uiso 1 1 calc R U . . .
H70B H -0.3425 0.5531 0.9351 0.066 Uiso 1 1 calc R U . . .
H70C H -0.2713 0.5640 0.9024 0.066 Uiso 1 1 calc R U . . .
C6 C -0.0901(5) 0.5696(4) 1.0214(3) 0.040(2) Uani 1 1 d . . . . .
H6 H -0.0883 0.5741 1.0545 0.048 Uiso 1 1 calc R U . . .
C154 C 0.8348(4) 0.2562(3) 0.7187(2) 0.0314(17) Uani 1 1 d . . . . .
H154 H 0.8485 0.2603 0.7505 0.038 Uiso 1 1 calc R U . . .
C55 C -0.1659(4) 0.8144(3) 0.7591(2) 0.0308(16) Uani 1 1 d . . . . .
C21 C -0.0967(5) 0.5143(4) 0.7781(3) 0.044(2) Uani 1 1 d . . . . .
C169 C 0.3104(5) 0.0918(4) 0.5997(3) 0.0391(19) Uani 1 1 d . . . . .
C28 C 0.1350(4) 0.6832(3) 0.7317(2) 0.0250(15) Uani 1 1 d . . . . .
C60 C -0.3784(5) 0.8601(4) 0.7100(3) 0.043(2) Uani 1 1 d . . . . .
H60 H -0.4248 0.8470 0.7163 0.051 Uiso 1 1 calc R U . . .
C136 C 0.6438(4) 0.1749(4) 0.7325(2) 0.0337(17) Uani 1 1 d . . . . .
C184 C 0.6396(5) 0.0949(4) 0.5655(3) 0.043(2) Uani 1 1 d . . . . .
H184 H 0.6807 0.0788 0.5897 0.052 Uiso 1 1 calc R U . . .
C203 C 0.1449(5) 0.4464(4) 0.5699(3) 0.0390(19) Uani 1 1 d . . . . .
C82 C 0.0899(4) 0.8423(3) 0.8646(2) 0.0299(16) Uani 1 1 d . . . . .
C140 C 0.8610(5) 0.0643(4) 0.8109(3) 0.045(2) Uani 1 1 d . . . . .
H140 H 0.9101 0.0387 0.8278 0.054 Uiso 1 1 calc R U . . .
C210 C 0.5144(5) 0.2265(4) 0.9329(3) 0.041(2) Uani 1 1 d . . . . .
C95 C -0.2502(5) 0.8979(4) 0.9696(3) 0.044(2) Uani 1 1 d . . . . .
C118 C 0.5562(5) 0.5230(4) 0.6908(3) 0.041(2) Uani 1 1 d . . . . .
H118 H 0.5297 0.5685 0.6992 0.049 Uiso 1 1 calc R U . . .
C165 C 0.4257(5) 0.0959(4) 0.5507(3) 0.043(2) Uani 1 1 d . . . . .
C190 C 0.3567(4) 0.3133(3) 0.7682(2) 0.0309(16) Uani 1 1 d . . . . .
C94 C -0.0234(5) 0.8579(4) 0.9546(3) 0.043(2) Uani 1 1 d . . . . .
H94 H 0.0232 0.8174 0.9584 0.051 Uiso 1 1 calc R U . . .
C10 C 0.0942(5) 0.6921(4) 1.0168(3) 0.046(2) Uani 1 1 d . . . . .
H10 H 0.1447 0.6936 1.0054 0.055 Uiso 1 1 calc R U . . .
C58 C -0.3144(5) 0.9306(4) 0.6629(3) 0.051(2) Uani 1 1 d . . . . .
H58 H -0.3170 0.9656 0.6368 0.061 Uiso 1 1 calc R U . . .
C103 C 0.3594(5) 0.7937(4) 0.8065(3) 0.044(2) Uani 1 1 d . . . . .
H103 H 0.4111 0.7591 0.8118 0.053 Uiso 1 1 calc R U . . .
C145 C 0.5828(5) -0.0252(4) 0.8094(3) 0.048(2) Uani 1 1 d . . . . .
H145 H 0.5836 -0.0699 0.8031 0.058 Uiso 1 1 calc R U . . .
C180 C 0.5027(4) 0.1112(4) 0.5421(3) 0.044(2) Uani 1 1 d . . . . .
C216 C 0.6590(5) 0.1507(5) 0.9337(3) 0.055(2) Uani 1 1 d . . . . .
H21A H 0.7084 0.1310 0.9535 0.082 Uiso 1 1 calc R U . . .
H21B H 0.6673 0.1822 0.9065 0.082 Uiso 1 1 calc R U . . .
H21C H 0.6454 0.1130 0.9218 0.082 Uiso 1 1 calc R U . . .
C24 C -0.0929(5) 0.5016(4) 0.7250(3) 0.046(2) Uani 1 1 d . . . . .
C5 C -0.1207(5) 0.5215(4) 1.0072(3) 0.046(2) Uani 1 1 d . . . . .
H5 H -0.1406 0.4937 1.0303 0.055 Uiso 1 1 calc R U . . .
C63 C -0.3439(4) 0.7259(4) 0.7801(2) 0.0374(18) Uani 1 1 d . . . . .
H63 H -0.3540 0.7153 0.7495 0.045 Uiso 1 1 calc R U . . .
C91 C -0.1597(5) 0.9703(4) 0.9431(3) 0.047(2) Uani 1 1 d . . . . .
H91 H -0.2066 1.0105 0.9385 0.057 Uiso 1 1 calc R U . . .
C20 C -0.0582(5) 0.4613(4) 0.8151(3) 0.0398(19) Uani 1 1 d . . . . .
H20 H -0.0309 0.4154 0.8077 0.048 Uiso 1 1 calc R U . . .
C125 C 0.5555(6) 0.4242(5) 0.8067(3) 0.060(3) Uani 1 1 d . . . . .
H12A H 0.5018 0.4323 0.7933 0.089 Uiso 1 1 calc R U . . .
H12B H 0.5514 0.4303 0.8408 0.089 Uiso 1 1 calc R U . . .
H12C H 0.5902 0.3766 0.8031 0.089 Uiso 1 1 calc R U . . .
C127 C 0.5246(5) 0.3250(4) 0.4441(2) 0.041(2) Uani 1 1 d . . . . .
H127 H 0.5765 0.3202 0.4318 0.049 Uiso 1 1 calc R U . . .
C213 C 0.5901(5) 0.1914(4) 0.9639(3) 0.044(2) Uani 1 1 d . . . . .
C71 C -0.3281(6) 0.6696(5) 0.9570(3) 0.056(2) Uani 1 1 d . . . . .
H71A H -0.2712 0.6646 0.9530 0.084 Uiso 1 1 calc R U . . .
H71B H -0.3334 0.6351 0.9831 0.084 Uiso 1 1 calc R U . . .
H71C H -0.3579 0.7166 0.9646 0.084 Uiso 1 1 calc R U . . .
C163 C 0.3942(4) 0.1603(3) 0.6234(2) 0.0295(16) Uani 1 1 d . . . . .
C27 C -0.0605(6) 0.5545(5) 0.6958(3) 0.058(3) Uani 1 1 d . . . . .
H27A H -0.0511 0.5431 0.6629 0.088 Uiso 1 1 calc R U . . .
H27B H -0.0097 0.5527 0.7104 0.088 Uiso 1 1 calc R U . . .
H27C H -0.0998 0.6014 0.6954 0.088 Uiso 1 1 calc R U . . .
C182 C 0.5933(5) 0.1496(4) 0.4889(3) 0.048(2) Uani 1 1 d . . . . .
H182 H 0.6020 0.1729 0.4590 0.057 Uiso 1 1 calc R U . . .
C162 C 0.8383(6) 0.3243(5) 0.5435(3) 0.052(2) Uani 1 1 d . . . . .
H16D H 0.7794 0.3392 0.5419 0.077 Uiso 1 1 calc R U . . .
H16E H 0.8608 0.2749 0.5392 0.077 Uiso 1 1 calc R U . . .
H16F H 0.8572 0.3520 0.5182 0.077 Uiso 1 1 calc R U . . .
C99 C 0.2385(4) 0.8679(4) 0.8408(3) 0.0393(19) Uani 1 1 d . . . . .
C105 C 0.3774(5) 0.7931(5) 0.7155(3) 0.045(2) Uani 1 1 d . . . . .
C185 C 0.5636(5) 0.0872(4) 0.5762(3) 0.0422(19) Uani 1 1 d . . . . .
H185 H 0.5551 0.0657 0.6068 0.051 Uiso 1 1 calc R U . . .
C51 C -0.0904(5) 0.8233(5) 0.5332(3) 0.049(2) Uani 1 1 d . . . . .
C130 C 0.3765(5) 0.3299(4) 0.4795(2) 0.043(2) Uani 1 1 d . . . . .
H130 H 0.3269 0.3294 0.4930 0.051 Uiso 1 1 calc R U . . .
C13 C -0.0528(5) 0.6880(4) 1.0490(3) 0.046(2) Uani 1 1 d . . . . .
H13 H -0.1036 0.6874 1.0604 0.055 Uiso 1 1 calc R U . . .
C168 C 0.2932(5) 0.0519(4) 0.5672(3) 0.051(2) Uani 1 1 d . . . . .
H168 H 0.2484 0.0364 0.5725 0.061 Uiso 1 1 calc R U . . .
C144 C 0.6482(5) -0.0041(4) 0.7975(3) 0.046(2) Uani 1 1 d . . . . .
H144 H 0.6928 -0.0341 0.7826 0.056 Uiso 1 1 calc R U . . .
C205 C 0.2098(5) 0.4719(5) 0.5452(3) 0.053(2) Uani 1 1 d . . . . .
H20A H 0.2096 0.5144 0.5577 0.079 Uiso 1 1 calc R U . . .
H20B H 0.1988 0.4817 0.5106 0.079 Uiso 1 1 calc R U . . .
H20C H 0.2626 0.4357 0.5517 0.079 Uiso 1 1 calc R U . . .
C189 C 0.7237(5) 0.2113(4) 0.5005(3) 0.054(2) Uani 1 1 d . . . . .
H18A H 0.6899 0.2309 0.4715 0.081 Uiso 1 1 calc R U . . .
H18B H 0.7760 0.2178 0.4956 0.081 Uiso 1 1 calc R U . . .
H18C H 0.6972 0.2351 0.5275 0.081 Uiso 1 1 calc R U . . .
C84 C 0.1905(5) 0.8975(4) 0.8813(3) 0.042(2) Uani 1 1 d . . . . .
C87 C 0.0919(5) 0.9687(5) 0.9499(3) 0.056(2) Uani 1 1 d . . . . .
H87 H 0.0588 0.9932 0.9735 0.067 Uiso 1 1 calc R U . . .
C12 C -0.0111(6) 0.7209(5) 1.0729(3) 0.059(3) Uani 1 1 d . . . . .
H12 H -0.0342 0.7425 1.1001 0.070 Uiso 1 1 calc R U . . .
C73 C -0.1854(5) 0.9955(4) 0.6804(3) 0.044(2) Uani 1 1 d . . . . .
H73 H -0.2369 1.0265 0.6872 0.053 Uiso 1 1 calc R U . . .
C74 C -0.1243(5) 1.0208(4) 0.6709(3) 0.045(2) Uani 1 1 d . . . . .
H74 H -0.1341 1.0690 0.6720 0.054 Uiso 1 1 calc R U . . .
C59 C -0.3805(5) 0.9090(4) 0.6732(3) 0.052(2) Uani 1 1 d . . . . .
H59 H -0.4280 0.9293 0.6537 0.063 Uiso 1 1 calc R U . . .
C170 C 0.2603(5) 0.1114(4) 0.6423(3) 0.046(2) Uani 1 1 d . . . . .
C100 C 0.2107(5) 0.8938(5) 0.7941(3) 0.056(2) Uani 1 1 d . . . . .
H100 H 0.1602 0.9301 0.7889 0.067 Uiso 1 1 calc R U . . .
C173 C 0.1685(5) 0.1470(5) 0.7239(3) 0.056(2) Uani 1 1 d . . . . .
C101 C 0.2549(5) 0.8681(4) 0.7544(3) 0.050(2) Uani 1 1 d . . . . .
H101 H 0.2321 0.8853 0.7231 0.060 Uiso 1 1 calc R U . . .
C69 C -0.4552(5) 0.6808(5) 0.9142(4) 0.066(3) Uani 1 1 d . . . . .
H69A H -0.4774 0.7313 0.9147 0.099 Uiso 1 1 calc R U . . .
H69B H -0.4693 0.6570 0.9437 0.099 Uiso 1 1 calc R U . . .
H69C H -0.4777 0.6684 0.8864 0.099 Uiso 1 1 calc R U . . .
C90 C -0.0837(5) 0.9759(4) 0.9317(3) 0.046(2) Uani 1 1 d . . . . .
H90 H -0.0797 1.0201 0.9199 0.055 Uiso 1 1 calc R U . . .
C188 C 0.7975(5) 0.1031(4) 0.5533(3) 0.055(2) Uani 1 1 d . . . . .
H18D H 0.7802 0.1308 0.5799 0.082 Uiso 1 1 calc R U . . .
H18E H 0.8504 0.1042 0.5428 0.082 Uiso 1 1 calc R U . . .
H18F H 0.8010 0.0548 0.5638 0.082 Uiso 1 1 calc R U . . .
C149 C 0.4450(5) -0.0076(4) 0.8407(3) 0.050(2) Uani 1 1 d . . . . .
C78 C 0.0211(5) 1.0071(4) 0.6505(3) 0.052(2) Uani 1 1 d . . . . .
C132 C 0.3345(6) 0.2947(6) 0.4022(4) 0.074(3) Uani 1 1 d . . . . .
C123 C 0.5400(5) 0.5491(4) 0.7908(3) 0.052(2) Uani 1 1 d . . . . .
H12D H 0.5632 0.5835 0.7755 0.079 Uiso 1 1 calc R U . . .
H12E H 0.5387 0.5503 0.8255 0.079 Uiso 1 1 calc R U . . .
H12F H 0.4852 0.5601 0.7781 0.079 Uiso 1 1 calc R U . . .
C181 C 0.5187(5) 0.1424(4) 0.4974(3) 0.046(2) Uani 1 1 d . . . . .
H181 H 0.4782 0.1587 0.4728 0.056 Uiso 1 1 calc R U . . .
C166 C 0.4039(5) 0.0577(4) 0.5191(3) 0.052(2) Uani 1 1 d . . . . .
H166 H 0.4340 0.0475 0.4909 0.062 Uiso 1 1 calc R U . . .
C174 C 0.1591(5) 0.1929(4) 0.6830(3) 0.050(2) Uani 1 1 d . . . . .
H174 H 0.1204 0.2382 0.6821 0.060 Uiso 1 1 calc R U . . .
C26 C -0.1773(5) 0.5128(5) 0.7067(3) 0.059(3) Uani 1 1 d . . . . .
H26A H -0.2134 0.5586 0.7133 0.088 Uiso 1 1 calc R U . . .
H26B H -0.1966 0.4764 0.7229 0.088 Uiso 1 1 calc R U . . .
H26C H -0.1765 0.5106 0.6720 0.088 Uiso 1 1 calc R U . . .
C187 C 0.7731(5) 0.0961(5) 0.4682(3) 0.062(3) Uani 1 1 d . . . . .
H18G H 0.7799 0.0465 0.4753 0.093 Uiso 1 1 calc R U . . .
H18H H 0.8256 0.1015 0.4618 0.093 Uiso 1 1 calc R U . . .
H18I H 0.7375 0.1164 0.4400 0.093 Uiso 1 1 calc R U . . .
C160 C 0.9580(5) 0.3101(5) 0.5946(3) 0.063(3) Uani 1 1 d . . . . .
H16G H 0.9799 0.2602 0.5918 0.095 Uiso 1 1 calc R U . . .
H16H H 0.9747 0.3188 0.6255 0.095 Uiso 1 1 calc R U . . .
H16I H 0.9781 0.3359 0.5686 0.095 Uiso 1 1 calc R U . . .
C85 C 0.2148(6) 0.9404(5) 0.9067(3) 0.059(3) Uani 1 1 d . . . . .
H85 H 0.2662 0.9450 0.9012 0.071 Uiso 1 1 calc R U . . .
C104 C 0.3150(5) 0.8180(4) 0.8462(3) 0.043(2) Uani 1 1 d . . . . .
H104 H 0.3374 0.8000 0.8775 0.051 Uiso 1 1 calc R U . . .
C98 C -0.2451(5) 0.8242(5) 0.9895(3) 0.064(3) Uani 1 1 d . . . . .
H98A H -0.2185 0.8120 1.0212 0.096 Uiso 1 1 calc R U . . .
H98B H -0.2141 0.7916 0.9678 0.096 Uiso 1 1 calc R U . . .
H98C H -0.2994 0.8215 0.9923 0.096 Uiso 1 1 calc R U . . .
C124 C 0.6773(5) 0.4607(5) 0.8013(3) 0.059(3) Uani 1 1 d . . . . .
H12G H 0.7123 0.4151 0.7938 0.089 Uiso 1 1 calc R U . . .
H12H H 0.6745 0.4605 0.8361 0.089 Uiso 1 1 calc R U . . .
H12I H 0.6991 0.4968 0.7873 0.089 Uiso 1 1 calc R U . . .
C215 C 0.5778(6) 0.1455(5) 1.0065(3) 0.069(3) Uani 1 1 d . . . . .
H21D H 0.5314 0.1716 1.0241 0.103 Uiso 1 1 calc R U . . .
H21E H 0.6260 0.1295 1.0274 0.103 Uiso 1 1 calc R U . . .
H21F H 0.5681 0.1052 0.9960 0.103 Uiso 1 1 calc R U . . .
C204 C 0.0629(6) 0.5031(5) 0.5599(3) 0.068(3) Uani 1 1 d . . . . .
H20D H 0.0223 0.4899 0.5792 0.103 Uiso 1 1 calc R U . . .
H20E H 0.0485 0.5085 0.5258 0.103 Uiso 1 1 calc R U . . .
H20F H 0.0654 0.5473 0.5684 0.103 Uiso 1 1 calc R U . . .
C175 C 0.2031(5) 0.1756(4) 0.6440(3) 0.048(2) Uani 1 1 d . . . . .
H175 H 0.1942 0.2093 0.6164 0.058 Uiso 1 1 calc R U . . .
C25 C -0.0376(5) 0.4294(4) 0.7170(3) 0.065(3) Uani 1 1 d . . . . .
H25A H -0.0602 0.3944 0.7319 0.097 Uiso 1 1 calc R U . . .
H25B H 0.0155 0.4208 0.7314 0.097 Uiso 1 1 calc R U . . .
H25C H -0.0323 0.4264 0.6825 0.097 Uiso 1 1 calc R U . . .
C206 C 0.1458(6) 0.3821(5) 0.5476(3) 0.053(2) Uani 1 1 d . . . . .
H20G H 0.1998 0.3472 0.5512 0.079 Uiso 1 1 calc R U . . .
H20H H 0.1311 0.3952 0.5134 0.079 Uiso 1 1 calc R U . . .
H20I H 0.1071 0.3625 0.5638 0.079 Uiso 1 1 calc R U . . .
C214 C 0.6139(6) 0.2517(5) 0.9820(3) 0.065(3) Uani 1 1 d . . . . .
H21G H 0.5675 0.2827 0.9971 0.098 Uiso 1 1 calc R U . . .
H21H H 0.6303 0.2781 0.9547 0.098 Uiso 1 1 calc R U . . .
H21I H 0.6586 0.2316 1.0054 0.098 Uiso 1 1 calc R U . . .
C171 C 0.2688(5) 0.0623(5) 0.6811(3) 0.068(3) Uani 1 1 d . . . . .
H171 H 0.3051 0.0162 0.6805 0.081 Uiso 1 1 calc R U . . .
C172 C 0.2246(5) 0.0802(5) 0.7212(4) 0.075(3) Uani 1 1 d . . . . .
H172 H 0.2322 0.0458 0.7483 0.090 Uiso 1 1 calc R U . . .
C167 C 0.3395(5) 0.0345(4) 0.5278(3) 0.054(2) Uani 1 1 d . . . . .
H167 H 0.3271 0.0066 0.5067 0.065 Uiso 1 1 calc R U . . .
C107 C 0.3259(6) 0.7724(5) 0.6821(3) 0.068(3) Uani 1 1 d . . . . .
H10A H 0.2732 0.8091 0.6773 0.102 Uiso 1 1 calc R U . . .
H10B H 0.3189 0.7287 0.6961 0.102 Uiso 1 1 calc R U . . .
H10C H 0.3523 0.7661 0.6512 0.102 Uiso 1 1 calc R U . . .
C108 C 0.4514(6) 0.7292(5) 0.7290(3) 0.079(3) Uani 1 1 d . . . . .
H10D H 0.4775 0.7119 0.6998 0.119 Uiso 1 1 calc R U . . .
H10E H 0.4351 0.6927 0.7478 0.119 Uiso 1 1 calc R U . . .
H10F H 0.4891 0.7418 0.7480 0.119 Uiso 1 1 calc R U . . .
C96 C -0.2959(6) 0.9156(5) 0.9212(3) 0.072(3) Uani 1 1 d . . . . .
H96A H -0.2617 0.8892 0.8974 0.109 Uiso 1 1 calc R U . . .
H96B H -0.3102 0.9656 0.9105 0.109 Uiso 1 1 calc R U . . .
H96C H -0.3451 0.9034 0.9247 0.109 Uiso 1 1 calc R U . . .
C86 C 0.1648(6) 0.9773(6) 0.9407(3) 0.072(3) Uani 1 1 d . . . . .
H86 H 0.1813 1.0082 0.9572 0.087 Uiso 1 1 calc R U . . .
C150 C 0.4729(6) -0.0749(5) 0.8747(4) 0.088(4) Uani 1 1 d . . . . .
H15A H 0.4266 -0.0894 0.8841 0.132 Uiso 1 1 calc R U . . .
H15B H 0.4981 -0.0675 0.9034 0.132 Uiso 1 1 calc R U . . .
H15C H 0.5120 -0.1113 0.8588 0.132 Uiso 1 1 calc R U . . .
C106 C 0.4019(6) 0.8519(5) 0.6888(3) 0.065(3) Uani 1 1 d . . . . .
H10G H 0.3542 0.8881 0.6736 0.097 Uiso 1 1 calc R U . . .
H10H H 0.4406 0.8336 0.6642 0.097 Uiso 1 1 calc R U . . .
H10I H 0.4266 0.8719 0.7115 0.097 Uiso 1 1 calc R U . . .
C97 C -0.2982(6) 0.9461(6) 1.0040(4) 0.098(4) Uani 1 1 d . . . . .
H97A H -0.3515 0.9413 1.0075 0.147 Uiso 1 1 calc R U . . .
H97B H -0.3040 0.9943 0.9915 0.147 Uiso 1 1 calc R U . . .
H97C H -0.2702 0.9339 1.0353 0.147 Uiso 1 1 calc R U . . .
C134 C 0.2440(6) 0.3494(6) 0.4103(4) 0.107(4) Uani 1 1 d . . . . .
H13A H 0.2459 0.3969 0.4078 0.160 Uiso 1 1 calc R U . . .
H13B H 0.2256 0.3369 0.4421 0.160 Uiso 1 1 calc R U . . .
H13C H 0.2068 0.3470 0.3857 0.160 Uiso 1 1 calc R U . . .
C53 C -0.0732(8) 0.8651(9) 0.4917(4) 0.175(9) Uani 1 1 d . . . . .
H53A H -0.1224 0.8881 0.4721 0.263 Uiso 1 1 calc R U . . .
H53B H -0.0321 0.8350 0.4726 0.263 Uiso 1 1 calc R U . . .
H53C H -0.0535 0.9003 0.5022 0.263 Uiso 1 1 calc R U . . .
C79 C -0.0053(6) 1.0854(5) 0.6419(4) 0.095(4) Uani 1 1 d . . . . .
H79A H 0.0415 1.1000 0.6343 0.143 Uiso 1 1 calc R U . . .
H79B H -0.0304 1.1047 0.6708 0.143 Uiso 1 1 calc R U . . .
H79C H -0.0443 1.1025 0.6150 0.143 Uiso 1 1 calc R U . . .
C54 C -0.1624(7) 0.8574(7) 0.5596(4) 0.127(6) Uani 1 1 d . . . . .
H54A H -0.1499 0.8871 0.5808 0.191 Uiso 1 1 calc R U . . .
H54B H -0.1798 0.8219 0.5788 0.191 Uiso 1 1 calc R U . . .
H54C H -0.2056 0.8860 0.5369 0.191 Uiso 1 1 calc R U . . .
C44 C 0.2829(8) 0.5339(8) 0.9544(4) 0.046(4) Uani 0.648(14) 1 d . . P A 1
H44A H 0.2756 0.4950 0.9403 0.069 Uiso 0.648(14) 1 calc R U P A 1
H44B H 0.2330 0.5739 0.9504 0.069 Uiso 0.648(14) 1 calc R U P A 1
H44C H 0.2967 0.5198 0.9886 0.069 Uiso 0.648(14) 1 calc R U P A 1
C151 C 0.4112(6) -0.0196(6) 0.7958(4) 0.090(4) Uani 1 1 d . . . . .
H15D H 0.3912 0.0244 0.7745 0.135 Uiso 1 1 calc R U . . .
H15E H 0.3669 -0.0375 0.8036 0.135 Uiso 1 1 calc R U . . .
H15F H 0.4533 -0.0536 0.7798 0.135 Uiso 1 1 calc R U . . .
C133 C 0.3487(6) 0.3034(6) 0.3513(3) 0.082(3) Uani 1 1 d . . . . .
H13D H 0.4005 0.2693 0.3443 0.123 Uiso 1 1 calc R U . . .
H13E H 0.3497 0.3506 0.3415 0.123 Uiso 1 1 calc R U . . .
H13F H 0.3055 0.2961 0.3336 0.123 Uiso 1 1 calc R U . . .
C52 C -0.1139(7) 0.7667(7) 0.5095(4) 0.116(5) Uani 1 1 d . . . . .
H52A H -0.1326 0.7379 0.5342 0.175 Uiso 1 1 calc R U . . .
H52B H -0.0667 0.7371 0.4941 0.175 Uiso 1 1 calc R U . . .
H52C H -0.1569 0.7899 0.4854 0.175 Uiso 1 1 calc R U . . .
C43 C 0.3500(9) 0.6238(7) 0.9498(4) 0.050(4) Uani 0.648(14) 1 d . . P A 1
H43A H 0.3580 0.6147 0.9847 0.075 Uiso 0.648(14) 1 calc R U P A 1
H43B H 0.2982 0.6606 0.9417 0.075 Uiso 0.648(14) 1 calc R U P A 1
H43C H 0.3934 0.6387 0.9353 0.075 Uiso 0.648(14) 1 calc R U P A 1
C135 C 0.3321(9) 0.2239(6) 0.4178(5) 0.127(6) Uani 1 1 d . . . . .
H13G H 0.2931 0.2146 0.3977 0.191 Uiso 1 1 calc R U . . .
H13H H 0.3162 0.2206 0.4514 0.191 Uiso 1 1 calc R U . . .
H13I H 0.3856 0.1896 0.4147 0.191 Uiso 1 1 calc R U . . .
C42 C 0.4301(9) 0.5001(9) 0.9392(5) 0.068(6) Uani 0.648(14) 1 d . . P A 1
H42A H 0.4299 0.4564 0.9287 0.101 Uiso 0.648(14) 1 calc R U P A 1
H42B H 0.4424 0.4927 0.9737 0.101 Uiso 0.648(14) 1 calc R U P A 1
H42C H 0.4711 0.5155 0.9219 0.101 Uiso 0.648(14) 1 calc R U P A 1
C152 C 0.3780(7) 0.0467(7) 0.8660(5) 0.117(5) Uani 1 1 d . . . . .
H15G H 0.3560 0.0898 0.8440 0.175 Uiso 1 1 calc R U . . .
H15H H 0.4008 0.0566 0.8946 0.175 Uiso 1 1 calc R U . . .
H15I H 0.3349 0.0278 0.8754 0.175 Uiso 1 1 calc R U . . .
C81 C 0.0706(9) 0.9917(8) 0.6941(6) 0.165(7) Uani 1 1 d . U . . .
H81A H 0.1233 0.9575 0.6891 0.247 Uiso 1 1 calc R U . . .
H81B H 0.0441 0.9727 0.7206 0.247 Uiso 1 1 calc R U . . .
H81C H 0.0776 1.0346 0.7019 0.247 Uiso 1 1 calc R U . . .
C80 C 0.0678(10) 0.9795(9) 0.6110(6) 0.197(8) Uani 1 1 d . U . . .
H80A H 0.1022 1.0073 0.6006 0.295 Uiso 1 1 calc R U . . .
H80B H 0.0318 0.9812 0.5844 0.295 Uiso 1 1 calc R U . . .
H80C H 0.1015 0.9311 0.6208 0.295 Uiso 1 1 calc R U . . .
C176 C 0.1200(6) 0.1669(6) 0.7693(4) 0.071(3) Uani 1 1 d . . . . .
C42' C 0.4184(16) 0.5771(12) 0.9385(8) 0.054(8) Uani 0.352(14) 1 d . . P A 2
H42D H 0.4009 0.6281 0.9328 0.081 Uiso 0.352(14) 1 calc R U P A 2
H42E H 0.4622 0.5574 0.9169 0.081 Uiso 0.352(14) 1 calc R U P A 2
H42F H 0.4373 0.5613 0.9718 0.081 Uiso 0.352(14) 1 calc R U P A 2
C44' C 0.3797(18) 0.4723(12) 0.9505(8) 0.052(8) Uani 0.352(14) 1 d . . P A 2
H44D H 0.4240 0.4461 0.9314 0.079 Uiso 0.352(14) 1 calc R U P A 2
H44E H 0.3348 0.4546 0.9490 0.079 Uiso 0.352(14) 1 calc R U P A 2
H44F H 0.3981 0.4666 0.9839 0.079 Uiso 0.352(14) 1 calc R U P A 2
C43' C 0.2807(16) 0.5883(16) 0.9571(9) 0.064(9) Uani 0.352(14) 1 d . . P A 2
H43D H 0.2898 0.5678 0.9908 0.096 Uiso 0.352(14) 1 calc R U P A 2
H43E H 0.2326 0.5820 0.9444 0.096 Uiso 0.352(14) 1 calc R U P A 2
H43F H 0.2731 0.6381 0.9547 0.096 Uiso 0.352(14) 1 calc R U P A 2
C177 C 0.0423(8) 0.2210(10) 0.7571(5) 0.234(13) Uani 1 1 d . . . . .
H17A H 0.0000 0.1998 0.7585 0.351 Uiso 1 1 calc R U . . .
H17B H 0.0437 0.2443 0.7247 0.351 Uiso 1 1 calc R U . . .
H17C H 0.0311 0.2552 0.7800 0.351 Uiso 1 1 calc R U . . .
C14 C 0.1117(8) 0.7567(6) 1.0843(4) 0.090(3) Uani 1 1 d . U . . .
C178 C 0.1630(9) 0.1994(10) 0.7993(5) 0.178(9) Uani 1 1 d . . . . .
H17D H 0.2195 0.1871 0.7901 0.268 Uiso 1 1 calc R U . . .
H17E H 0.1603 0.1822 0.8332 0.268 Uiso 1 1 calc R U . . .
H17F H 0.1375 0.2502 0.7944 0.268 Uiso 1 1 calc R U . . .
C179 C 0.1074(11) 0.1070(8) 0.8001(5) 0.195(10) Uani 1 1 d . . . . .
H17G H 0.0853 0.1219 0.8308 0.292 Uiso 1 1 calc R U . . .
H17H H 0.1590 0.0691 0.8060 0.292 Uiso 1 1 calc R U . . .
H17I H 0.0698 0.0907 0.7840 0.292 Uiso 1 1 calc R U . . .
C16 C 0.1312(11) 0.7186(9) 1.1346(5) 0.173(6) Uani 1 1 d . U . . .
H16J H 0.1777 0.6760 1.1339 0.260 Uiso 1 1 calc R U . . .
H16K H 0.0848 0.7063 1.1470 0.260 Uiso 1 1 calc R U . . .
H16L H 0.1436 0.7487 1.1554 0.260 Uiso 1 1 calc R U . . .
C15 C 0.0519(10) 0.8257(8) 1.0990(6) 0.178(6) Uani 1 1 d . U . . .
H15J H 0.0075 0.8161 1.1165 0.266 Uiso 1 1 calc R U . . .
H15K H 0.0800 0.8459 1.1196 0.266 Uiso 1 1 calc R U . . .
H15L H 0.0307 0.8586 1.0702 0.266 Uiso 1 1 calc R U . . .
C17 C 0.1689(11) 0.7710(10) 1.0617(6) 0.180(6) Uani 1 1 d . U . . .
H17J H 0.1871 0.8019 1.0790 0.270 Uiso 1 1 calc R U . . .
H17K H 0.1497 0.7943 1.0294 0.270 Uiso 1 1 calc R U . . .
H17L H 0.2138 0.7278 1.0592 0.270 Uiso 1 1 calc R U . . .

loop_
_atom_site_aniso_label
_atom_site_aniso_U_11
_atom_site_aniso_U_22
_atom_site_aniso_U_33
_atom_site_aniso_U_23
_atom_site_aniso_U_13
_atom_site_aniso_U_12
U1 0.02537(16) 0.02522(16) 0.02387(15) -0.00589(11) 0.00584(11) -0.00648(11)
U2 0.02811(17) 0.02703(16) 0.02637(16) -0.00831(11) 0.00958(12) -0.01132(12)
S1 0.0274(10) 0.0255(9) 0.0245(9) -0.0033(7) 0.0079(7) -0.0023(7)
S11 0.0266(10) 0.0224(9) 0.0333(10) -0.0060(7) 0.0013(8) -0.0064(7)
S2 0.0290(10) 0.0276(10) 0.0281(9) -0.0039(7) 0.0081(8) -0.0036(8)
S10 0.0263(10) 0.0240(9) 0.0245(9) -0.0044(7) 0.0083(7) -0.0057(7)
S9 0.0331(11) 0.0255(9) 0.0287(9) -0.0053(7) 0.0109(8) -0.0048(8)
S3 0.0324(10) 0.0237(9) 0.0290(9) -0.0059(7) 0.0113(8) -0.0087(8)
S5 0.0323(11) 0.0273(10) 0.0334(10) -0.0040(8) -0.0007(8) -0.0022(8)
S4 0.0328(10) 0.0245(9) 0.0292(9) -0.0037(7) 0.0081(8) -0.0070(8)
S15 0.0291(10) 0.0277(10) 0.0306(10) -0.0091(8) 0.0138(8) -0.0091(8)
S12 0.0375(11) 0.0244(9) 0.0334(10) -0.0063(8) 0.0060(8) -0.0080(8)
S6 0.0286(10) 0.0277(10) 0.0362(10) -0.0057(8) -0.0015(8) -0.0043(8)
S16 0.0443(12) 0.0286(10) 0.0334(10) -0.0062(8) 0.0159(9) -0.0136(9)
S8 0.0269(10) 0.0306(10) 0.0504(12) -0.0014(9) -0.0105(9) -0.0085(8)
S7 0.0481(13) 0.0281(10) 0.0413(11) -0.0037(8) -0.0113(9) -0.0103(9)
S13 0.0790(17) 0.0465(13) 0.0360(11) -0.0004(9) -0.0047(11) -0.0397(12)
S14 0.0501(14) 0.0316(11) 0.0754(16) -0.0059(10) -0.0300(12) -0.0117(10)
C137 0.024(4) 0.023(4) 0.030(4) 0.000(3) 0.002(3) -0.002(3)
C153 0.023(4) 0.025(4) 0.032(4) -0.004(3) 0.002(3) -0.005(3)
C29 0.025(4) 0.024(4) 0.029(4) -0.006(3) 0.008(3) -0.008(3)
C56 0.033(4) 0.026(4) 0.034(4) -0.006(3) 0.002(3) 0.000(3)
C158 0.023(4) 0.030(4) 0.039(4) -0.009(3) 0.007(3) -0.013(3)
C138 0.031(4) 0.028(4) 0.035(4) -0.005(3) 0.005(3) -0.002(3)
C66 0.029(4) 0.034(4) 0.032(4) -0.010(3) 0.006(3) -0.013(3)
C191 0.025(4) 0.024(4) 0.027(4) -0.004(3) 0.008(3) -0.008(3)
C2 0.020(4) 0.025(4) 0.032(4) 0.006(3) 0.007(3) 0.002(3)
C157 0.030(4) 0.034(4) 0.031(4) -0.011(3) 0.005(3) -0.013(3)
C110 0.032(4) 0.024(4) 0.032(4) -0.003(3) 0.009(3) -0.005(3)
C67 0.033(4) 0.028(4) 0.036(4) -0.007(3) 0.005(3) -0.012(3)
C34 0.031(4) 0.033(4) 0.022(4) -0.003(3) 0.006(3) -0.014(3)
C156 0.031(4) 0.028(4) 0.037(4) -0.007(3) 0.003(3) -0.016(3)
C45 0.027(4) 0.022(4) 0.020(3) -0.006(3) 0.003(3) -0.003(3)
C212 0.034(4) 0.030(4) 0.029(4) -0.006(3) 0.010(3) -0.009(3)
C155 0.033(4) 0.040(5) 0.044(5) -0.012(4) 0.001(4) -0.020(4)
C195 0.027(4) 0.038(4) 0.027(4) 0.000(3) 0.004(3) -0.002(3)
C35 0.025(4) 0.026(4) 0.026(4) -0.003(3) 0.010(3) -0.007(3)
C111 0.024(4) 0.034(4) 0.029(4) -0.003(3) 0.013(3) -0.004(3)
C139 0.029(4) 0.040(5) 0.049(5) 0.003(4) 0.000(4) -0.007(4)
C120 0.027(4) 0.034(4) 0.035(4) 0.000(3) -0.001(3) -0.011(3)
C64 0.041(5) 0.047(5) 0.043(5) -0.011(4) 0.000(4) -0.029(4)
C65 0.031(4) 0.044(5) 0.032(4) -0.012(3) 0.004(3) -0.015(4)
C33 0.026(4) 0.037(4) 0.033(4) 0.000(3) 0.005(3) -0.003(3)
C37 0.029(4) 0.031(4) 0.038(4) 0.005(3) 0.004(3) -0.007(3)
C46 0.030(4) 0.033(4) 0.027(4) 0.001(3) 0.006(3) -0.010(3)
C61 0.032(4) 0.044(5) 0.029(4) -0.010(3) 0.007(3) -0.008(4)
C30 0.032(4) 0.032(4) 0.028(4) -0.004(3) 0.008(3) -0.013(3)
C121 0.026(4) 0.027(4) 0.038(4) -0.007(3) 0.008(3) -0.003(3)
C83 0.033(4) 0.037(4) 0.035(4) -0.004(3) -0.006(3) -0.010(3)
C72 0.036(5) 0.035(4) 0.026(4) 0.006(3) 0.001(3) -0.004(4)
C32 0.042(5) 0.041(5) 0.029(4) -0.003(3) 0.012(4) -0.011(4)
C119 0.025(4) 0.036(4) 0.053(5) -0.015(4) 0.000(4) -0.013(3)
C197 0.025(4) 0.040(4) 0.029(4) -0.002(3) 0.002(3) -0.011(3)
C199 0.037(5) 0.031(4) 0.036(4) -0.003(3) -0.003(3) -0.009(3)
C36 0.031(4) 0.030(4) 0.029(4) -0.006(3) 0.004(3) -0.004(3)
C57 0.037(5) 0.036(4) 0.034(4) 0.003(3) 0.003(4) -0.007(4)
C3 0.025(4) 0.031(4) 0.034(4) 0.009(3) 0.003(3) -0.004(3)
C142 0.037(5) 0.032(4) 0.044(5) 0.000(4) 0.006(4) -0.007(4)
C112 0.036(5) 0.039(5) 0.029(4) 0.004(3) 0.006(3) -0.006(4)
C209 0.037(5) 0.044(5) 0.023(4) 0.003(3) 0.001(3) -0.004(4)
C114 0.026(4) 0.040(5) 0.045(5) 0.003(4) -0.002(4) -0.013(3)
C88 0.034(5) 0.047(5) 0.043(5) -0.013(4) 0.000(4) -0.020(4)
C50 0.038(5) 0.033(4) 0.025(4) -0.005(3) 0.006(3) -0.012(3)
C47 0.037(5) 0.040(5) 0.031(4) 0.003(3) 0.003(4) -0.009(4)
C200 0.026(4) 0.038(4) 0.032(4) -0.004(3) 0.006(3) -0.010(3)
C116 0.029(4) 0.031(4) 0.035(4) -0.004(3) 0.002(3) -0.012(3)
C62 0.023(4) 0.033(4) 0.036(4) 0.000(3) 0.006(3) -0.004(3)
C192 0.030(4) 0.032(4) 0.034(4) -0.004(3) 0.013(3) -0.013(3)
C207 0.027(4) 0.031(4) 0.028(4) -0.006(3) 0.005(3) -0.006(3)
C196 0.035(4) 0.037(4) 0.029(4) -0.006(3) 0.010(3) -0.015(3)
C49 0.037(5) 0.040(4) 0.030(4) 0.000(3) 0.002(3) -0.020(4)
C31 0.028(4) 0.036(4) 0.032(4) -0.007(3) 0.016(3) -0.011(3)
C1 0.023(4) 0.027(4) 0.019(3) 0.001(3) 0.001(3) -0.005(3)
C7 0.034(4) 0.030(4) 0.029(4) 0.001(3) 0.006(3) 0.002(3)
C198 0.030(4) 0.025(4) 0.036(4) -0.007(3) 0.000(3) -0.002(3)
C75 0.041(5) 0.035(4) 0.027(4) 0.004(3) 0.003(3) -0.013(4)
C92 0.032(5) 0.043(5) 0.035(4) -0.015(4) -0.001(3) -0.014(4)
C77 0.040(5) 0.029(4) 0.031(4) 0.003(3) 0.004(3) -0.008(3)
C40 0.032(4) 0.032(4) 0.042(5) -0.003(3) -0.001(4) -0.009(3)
C48 0.049(5) 0.042(5) 0.035(4) -0.009(4) -0.001(4) -0.025(4)
C18 0.024(4) 0.040(5) 0.039(4) -0.001(4) -0.003(3) -0.013(3)
C22 0.031(4) 0.031(4) 0.041(4) -0.006(3) 0.004(3) -0.005(3)
C164 0.034(5) 0.029(4) 0.053(5) -0.004(4) -0.007(4) -0.008(3)
C148 0.045(5) 0.028(4) 0.030(4) -0.003(3) 0.008(4) -0.007(4)
C193 0.028(4) 0.053(5) 0.026(4) -0.007(4) 0.009(3) -0.008(4)
C117 0.032(4) 0.032(4) 0.043(5) -0.002(4) -0.006(4) -0.004(3)
C23 0.024(4) 0.034(4) 0.044(5) -0.009(4) 0.009(3) -0.009(3)
C89 0.036(5) 0.035(4) 0.034(4) -0.013(3) 0.014(3) -0.015(4)
C131 0.041(5) 0.041(4) 0.019(4) -0.002(3) 0.002(3) -0.010(4)
C141 0.038(5) 0.036(5) 0.041(5) 0.012(4) -0.003(4) -0.009(4)
C9 0.043(5) 0.030(4) 0.019(4) -0.002(3) -0.002(3) -0.002(3)
C211 0.029(4) 0.038(4) 0.040(4) -0.007(4) 0.003(4) -0.007(3)
C143 0.037(5) 0.030(4) 0.035(4) 0.001(3) 0.004(3) -0.011(3)
C38 0.017(4) 0.043(5) 0.035(4) -0.005(4) 0.003(3) -0.008(3)
C128 0.053(6) 0.053(5) 0.034(4) -0.019(4) 0.012(4) -0.018(4)
C159 0.038(5) 0.043(5) 0.041(5) -0.010(4) 0.012(4) -0.025(4)
C202 0.049(5) 0.032(4) 0.033(4) 0.000(3) 0.002(4) -0.013(4)
C129 0.065(6) 0.076(6) 0.022(4) -0.003(4) 0.001(4) -0.038(5)
C8 0.037(5) 0.028(4) 0.020(4) 0.004(3) 0.002(3) 0.001(3)
C115 0.027(4) 0.031(4) 0.031(4) 0.001(3) -0.001(3) -0.003(3)
C76 0.029(4) 0.035(4) 0.030(4) -0.001(3) 0.004(3) -0.002(3)
C201 0.042(5) 0.047(5) 0.039(5) -0.015(4) 0.007(4) -0.022(4)
C4 0.037(5) 0.037(5) 0.054(5) 0.002(4) 0.003(4) -0.013(4)
C19 0.029(4) 0.027(4) 0.063(6) 0.000(4) -0.005(4) -0.005(3)
C194 0.038(5) 0.043(5) 0.030(4) -0.006(3) 0.019(4) -0.004(4)
C93 0.046(5) 0.045(5) 0.036(4) -0.009(4) 0.001(4) -0.025(4)
C147 0.032(4) 0.040(5) 0.031(4) 0.001(3) 0.007(3) -0.005(4)
C122 0.027(4) 0.039(5) 0.054(5) -0.020(4) -0.001(4) -0.008(4)
C183 0.035(5) 0.056(5) 0.042(5) -0.013(4) -0.004(4) -0.017(4)
C39 0.031(4) 0.038(4) 0.036(4) -0.009(3) 0.003(3) -0.011(3)
C208 0.032(5) 0.041(5) 0.038(4) -0.001(4) 0.013(4) -0.008(4)
C102 0.022(4) 0.051(5) 0.043(5) 0.005(4) -0.002(3) -0.017(4)
C68 0.035(5) 0.060(5) 0.027(4) -0.005(4) 0.003(3) -0.023(4)
C161 0.060(6) 0.048(5) 0.050(5) 0.001(4) -0.003(4) -0.034(5)
C126 0.045(5) 0.029(4) 0.024(4) 0.004(3) 0.006(3) -0.008(4)
C113 0.038(5) 0.045(5) 0.042(5) 0.010(4) 0.008(4) -0.015(4)
C11 0.085(8) 0.048(5) 0.040(5) -0.012(4) -0.021(5) -0.026(5)
C186 0.028(4) 0.072(6) 0.034(4) -0.023(4) 0.009(4) -0.017(4)
C146 0.048(5) 0.035(5) 0.041(5) 0.008(4) 0.012(4) -0.016(4)
C41 0.029(4) 0.051(5) 0.033(4) 0.000(4) 0.000(3) -0.019(4)
C109 0.027(4) 0.024(4) 0.024(4) -0.002(3) 0.002(3) -0.008(3)
C70 0.053(6) 0.043(5) 0.043(5) -0.002(4) -0.008(4) -0.025(4)
C6 0.035(5) 0.044(5) 0.030(4) 0.013(4) 0.012(4) -0.004(4)
C154 0.035(4) 0.034(4) 0.027(4) -0.007(3) -0.001(3) -0.014(3)
C55 0.028(4) 0.031(4) 0.029(4) 0.002(3) 0.006(3) -0.006(3)
C21 0.038(5) 0.053(5) 0.054(5) -0.023(4) 0.003(4) -0.026(4)
C169 0.033(5) 0.039(5) 0.048(5) 0.001(4) -0.003(4) -0.017(4)
C28 0.029(4) 0.027(4) 0.018(3) -0.002(3) 0.001(3) -0.009(3)
C60 0.030(5) 0.049(5) 0.042(5) 0.005(4) -0.008(4) -0.006(4)
C136 0.039(5) 0.032(4) 0.034(4) -0.004(3) 0.017(3) -0.019(3)
C184 0.033(5) 0.058(5) 0.044(5) -0.011(4) 0.002(4) -0.021(4)
C203 0.030(4) 0.053(5) 0.036(4) -0.006(4) 0.003(4) -0.015(4)
C82 0.023(4) 0.033(4) 0.031(4) 0.004(3) 0.012(3) -0.009(3)
C140 0.034(5) 0.040(5) 0.052(5) 0.003(4) 0.001(4) -0.003(4)
C210 0.038(5) 0.042(5) 0.031(4) -0.005(4) 0.013(4) 0.002(4)
C95 0.030(5) 0.055(5) 0.049(5) -0.011(4) 0.008(4) -0.014(4)
C118 0.033(5) 0.030(4) 0.053(5) -0.010(4) -0.009(4) 0.000(3)
C165 0.030(5) 0.041(5) 0.059(5) -0.021(4) -0.011(4) -0.006(4)
C190 0.030(4) 0.032(4) 0.031(4) -0.013(3) 0.009(3) -0.008(3)
C94 0.030(5) 0.055(5) 0.044(5) -0.003(4) 0.001(4) -0.016(4)
C10 0.062(6) 0.043(5) 0.036(5) -0.009(4) 0.000(4) -0.019(4)
C58 0.039(5) 0.046(5) 0.051(5) 0.019(4) -0.004(4) -0.002(4)
C103 0.033(5) 0.049(5) 0.044(5) 0.004(4) -0.004(4) -0.009(4)
C145 0.052(6) 0.031(4) 0.064(6) 0.000(4) 0.014(4) -0.020(4)
C180 0.024(4) 0.063(6) 0.041(5) -0.021(4) -0.003(4) -0.004(4)
C216 0.033(5) 0.066(6) 0.054(5) -0.021(5) -0.016(4) 0.005(4)
C24 0.031(5) 0.063(6) 0.049(5) -0.026(4) 0.004(4) -0.018(4)
C5 0.041(5) 0.044(5) 0.045(5) 0.022(4) 0.010(4) -0.015(4)
C63 0.036(5) 0.056(5) 0.023(4) -0.004(4) -0.002(3) -0.021(4)
C91 0.048(5) 0.048(5) 0.047(5) -0.009(4) 0.002(4) -0.017(4)
C20 0.039(5) 0.027(4) 0.055(5) -0.007(4) -0.002(4) -0.011(4)
C125 0.076(7) 0.066(6) 0.050(5) -0.028(5) 0.027(5) -0.036(5)
C127 0.038(5) 0.049(5) 0.027(4) -0.003(4) 0.012(4) -0.007(4)
C213 0.033(5) 0.046(5) 0.043(5) 0.003(4) -0.012(4) -0.002(4)
C71 0.083(7) 0.066(6) 0.031(5) -0.007(4) 0.003(5) -0.040(5)
C163 0.014(4) 0.033(4) 0.045(4) -0.004(3) 0.000(3) -0.012(3)
C27 0.052(6) 0.084(7) 0.048(5) -0.030(5) 0.013(5) -0.027(5)
C182 0.044(5) 0.051(5) 0.050(5) 0.003(4) -0.001(4) -0.021(4)
C162 0.070(6) 0.064(6) 0.037(5) -0.004(4) 0.013(4) -0.045(5)
C99 0.024(4) 0.065(6) 0.034(4) -0.004(4) -0.005(3) -0.022(4)
C105 0.031(5) 0.062(6) 0.045(5) -0.004(4) 0.009(4) -0.020(4)
C185 0.041(5) 0.054(5) 0.032(4) -0.003(4) 0.001(4) -0.019(4)
C51 0.043(5) 0.062(6) 0.038(5) 0.002(4) -0.012(4) -0.017(4)
C130 0.050(5) 0.068(6) 0.023(4) -0.008(4) 0.008(4) -0.035(5)
C13 0.050(5) 0.040(5) 0.030(4) 0.003(4) 0.007(4) 0.002(4)
C168 0.030(5) 0.046(5) 0.080(7) -0.006(5) -0.013(5) -0.019(4)
C144 0.038(5) 0.023(4) 0.069(6) -0.003(4) 0.013(4) 0.000(4)
C205 0.058(6) 0.067(6) 0.042(5) -0.001(4) 0.009(4) -0.034(5)
C189 0.050(6) 0.073(7) 0.049(5) -0.019(5) 0.006(4) -0.029(5)
C84 0.039(5) 0.056(5) 0.036(5) -0.002(4) -0.006(4) -0.023(4)
C87 0.053(6) 0.070(6) 0.061(6) -0.035(5) 0.020(5) -0.035(5)
C12 0.086(8) 0.056(6) 0.030(5) -0.016(4) 0.007(5) -0.015(5)
C73 0.044(5) 0.030(5) 0.051(5) -0.006(4) 0.017(4) -0.006(4)
C74 0.055(6) 0.021(4) 0.053(5) -0.004(4) 0.016(4) -0.003(4)
C59 0.035(5) 0.066(6) 0.046(5) 0.014(5) -0.011(4) -0.011(4)
C170 0.031(5) 0.041(5) 0.068(6) 0.014(4) -0.015(4) -0.021(4)
C100 0.028(5) 0.071(6) 0.056(6) -0.005(5) 0.001(4) -0.001(4)
C173 0.036(5) 0.065(6) 0.057(6) 0.016(5) -0.002(4) -0.014(5)
C101 0.031(5) 0.075(6) 0.034(4) 0.011(4) -0.004(4) -0.010(4)
C69 0.039(6) 0.072(7) 0.083(7) 0.001(5) 0.025(5) -0.019(5)
C90 0.058(6) 0.051(5) 0.039(5) -0.007(4) 0.008(4) -0.032(5)
C188 0.040(5) 0.060(6) 0.070(6) -0.016(5) 0.011(5) -0.021(4)
C149 0.040(5) 0.046(5) 0.064(6) 0.003(4) 0.010(4) -0.018(4)
C78 0.039(5) 0.050(6) 0.064(6) 0.003(5) -0.002(5) -0.016(4)
C132 0.051(6) 0.116(9) 0.069(7) -0.037(6) -0.002(5) -0.039(6)
C123 0.046(5) 0.053(5) 0.061(6) -0.029(4) -0.011(4) -0.011(4)
C181 0.031(5) 0.059(5) 0.050(5) -0.003(4) -0.008(4) -0.016(4)
C166 0.036(5) 0.045(5) 0.076(6) -0.018(5) -0.007(5) -0.012(4)
C174 0.043(5) 0.044(5) 0.057(6) 0.004(4) -0.008(4) -0.009(4)
C26 0.039(5) 0.085(7) 0.057(6) -0.029(5) -0.007(4) -0.020(5)
C187 0.040(5) 0.086(7) 0.075(6) -0.036(5) 0.016(5) -0.032(5)
C160 0.057(6) 0.071(7) 0.068(6) -0.007(5) 0.023(5) -0.031(5)
C85 0.050(6) 0.100(8) 0.050(5) -0.019(5) 0.005(5) -0.052(6)
C104 0.042(5) 0.047(5) 0.042(5) 0.009(4) -0.015(4) -0.024(4)
C98 0.041(6) 0.084(8) 0.072(7) -0.010(6) 0.011(5) -0.028(5)
C124 0.037(5) 0.078(7) 0.065(6) -0.026(5) -0.013(5) -0.015(5)
C215 0.061(7) 0.077(7) 0.044(5) 0.012(5) -0.006(5) 0.003(5)
C204 0.060(7) 0.094(8) 0.043(5) -0.017(5) -0.009(5) -0.011(6)
C175 0.055(6) 0.028(5) 0.057(6) 0.003(4) -0.003(5) -0.011(4)
C25 0.051(6) 0.070(6) 0.076(7) -0.044(5) -0.014(5) -0.012(5)
C206 0.063(6) 0.080(7) 0.032(5) -0.012(4) -0.003(4) -0.043(5)
C214 0.058(6) 0.088(7) 0.046(5) -0.040(5) -0.011(5) -0.008(5)
C171 0.031(5) 0.066(7) 0.092(8) 0.018(6) 0.006(5) -0.008(5)
C172 0.033(5) 0.086(8) 0.083(7) 0.026(6) 0.012(5) -0.001(5)
C167 0.047(6) 0.044(5) 0.075(7) -0.019(5) -0.006(5) -0.015(4)
C107 0.061(7) 0.091(7) 0.065(6) -0.029(6) 0.018(5) -0.036(6)
C108 0.054(7) 0.088(8) 0.066(7) 0.010(6) 0.009(5) 0.007(6)
C96 0.052(6) 0.102(8) 0.068(7) -0.009(6) -0.014(5) -0.032(6)
C86 0.089(8) 0.113(9) 0.056(6) -0.030(6) 0.010(6) -0.081(7)
C150 0.069(8) 0.094(8) 0.105(9) 0.046(7) -0.022(7) -0.053(7)
C106 0.059(6) 0.069(7) 0.065(6) -0.007(5) 0.029(5) -0.024(5)
C97 0.044(6) 0.140(10) 0.143(11) -0.095(9) 0.049(7) -0.049(7)
C134 0.052(7) 0.177(12) 0.082(8) -0.053(8) -0.028(6) -0.012(8)
C53 0.067(9) 0.32(2) 0.087(9) 0.119(12) -0.041(7) -0.047(12)
C79 0.063(7) 0.066(7) 0.156(12) 0.036(7) -0.024(7) -0.035(6)
C54 0.057(8) 0.191(14) 0.067(8) -0.007(8) -0.012(6) 0.045(8)
C44 0.059(9) 0.063(10) 0.022(6) 0.000(6) 0.004(6) -0.031(8)
C151 0.068(8) 0.136(11) 0.075(8) 0.021(7) -0.015(6) -0.058(7)
C133 0.069(8) 0.141(10) 0.052(6) -0.029(6) 0.004(5) -0.051(7)
C52 0.069(9) 0.190(15) 0.089(9) -0.077(9) -0.016(7) -0.019(9)
C43 0.048(9) 0.072(10) 0.040(8) -0.014(7) 0.004(6) -0.032(8)
C135 0.173(14) 0.074(8) 0.155(13) 0.035(8) -0.098(11) -0.079(9)
C42 0.044(10) 0.108(15) 0.029(8) 0.000(8) -0.012(7) 0.000(9)
C152 0.084(9) 0.130(11) 0.165(13) -0.034(10) 0.068(9) -0.073(9)
C81 0.121(11) 0.198(13) 0.190(13) 0.079(11) -0.074(10) -0.104(10)
C80 0.186(14) 0.212(14) 0.267(16) -0.108(12) 0.168(12) -0.147(12)
C176 0.050(6) 0.084(8) 0.067(7) 0.001(6) 0.009(5) -0.013(6)
C42' 0.06(2) 0.047(17) 0.037(14) 0.013(12) -0.034(13) -0.005(14)
C44' 0.06(2) 0.059(17) 0.032(14) -0.008(12) -0.012(13) -0.016(14)
C43' 0.058(19) 0.08(2) 0.065(19) 0.019(16) -0.008(15) -0.045(17)
C177 0.078(11) 0.34(3) 0.131(13) 0.078(15) 0.065(10) 0.088(14)
C14 0.116(7) 0.107(6) 0.074(6) -0.042(5) -0.020(5) -0.060(5)
C178 0.141(15) 0.33(3) 0.144(14) -0.134(16) 0.102(12) -0.148(17)
C179 0.26(2) 0.172(17) 0.169(16) -0.007(13) 0.142(16) -0.113(17)
C16 0.211(14) 0.207(11) 0.127(8) -0.023(8) -0.042(8) -0.101(10)
C15 0.208(12) 0.159(9) 0.221(15) -0.098(9) 0.041(10) -0.110(8)
C17 0.189(11) 0.301(14) 0.151(10) -0.122(9) 0.033(8) -0.182(10)

loop_
_atom_type_symbol
_atom_type_description
_atom_type_scat_dispersion_real
_atom_type_scat_dispersion_imag
_atom_type_scat_source
C C 0.0033 0.0016 'International Tables Vol C Tables 4.2.6.8 and 6.1.1.4'
H H 0.0000 0.0000 'International Tables Vol C Tables 4.2.6.8 and 6.1.1.4'
O O 0.0106 0.0060 'International Tables Vol C Tables 4.2.6.8 and 6.1.1.4'
S S 0.1246 0.1234 'International Tables Vol C Tables 4.2.6.8 and 6.1.1.4'
U U -9.6767 9.6646 'International Tables Vol C Tables 4.2.6.8 and 6.1.1.4'
P P 0.1023 0.0942 'International Tables Vol C Tables 4.2.6.8 and 6.1.1.4'

loop_
_geom_angle_atom_site_label_1
_geom_angle_atom_site_label_2
_geom_angle_atom_site_label_3
_geom_angle
S3 U1 S7 136.17(6)
S3 U1 S5 134.24(5)
S7 U1 S5 64.67(6)
S3 U1 S8 103.26(5)
S7 U1 S8 62.45(5)
S5 U1 S8 120.36(5)
S3 U1 S6 75.15(5)
S7 U1 S6 121.43(5)
S5 U1 S6 62.24(5)
S8 U1 S6 175.78(5)
S3 U1 S1 122.01(5)
S7 U1 S1 100.32(5)
S5 U1 S1 73.62(5)
S8 U1 S1 90.52(6)
S6 U1 S1 87.12(5)
S3 U1 S4 62.28(5)
S7 U1 S4 75.92(5)
S5 U1 S4 102.08(5)
S8 U1 S4 90.15(6)
S6 U1 S4 92.49(5)
S1 U1 S4 175.32(5)
S3 U1 S2 66.12(5)
S7 U1 S2 137.87(5)
S5 U1 S2 131.88(5)
S8 U1 S2 78.97(5)
S6 U1 S2 96.83(5)
S1 U1 S2 61.84(5)
S4 U1 S2 122.82(5)
S15 U2 S12 133.92(5)
S15 U2 S11 74.54(5)
S12 U2 S11 62.97(5)
S15 U2 S14 114.15(6)
S12 U2 S14 111.55(6)
S11 U2 S14 163.35(6)
S15 U2 S10 121.08(5)
S12 U2 S10 72.94(5)
S11 U2 S10 84.12(5)
S14 U2 S10 79.23(6)
S15 U2 S16 62.53(5)
S12 U2 S16 97.06(5)
S11 U2 S16 87.19(5)
S14 U2 S16 109.36(7)
S10 U2 S16 168.98(5)
S15 U2 S9 65.81(5)
S12 U2 S9 131.52(5)
S11 U2 S9 94.46(5)
S14 U2 S9 77.57(6)
S10 U2 S9 61.92(5)
S16 U2 S9 125.73(5)
S15 U2 S13 130.46(6)
S12 U2 S13 69.06(6)
S11 U2 S13 124.67(6)
S14 U2 S13 61.65(6)
S10 U2 S13 106.99(6)
S16 U2 S13 72.64(6)
S9 U2 S13 139.21(6)
C1 S1 U1 88.8(2)
C136 S11 U2 87.9(3)
C1 S2 U1 87.9(2)
C109 S10 U2 89.2(2)
C109 S9 U2 88.7(2)
C28 S3 U1 88.9(2)
C55 S5 U1 88.7(2)
C28 S4 U1 87.4(2)
C190 S15 U2 87.7(2)
C136 S12 U2 88.5(3)
C55 S6 U1 87.8(3)
C190 S16 U2 86.2(2)
C82 S8 U1 88.2(3)
C82 S7 U1 88.1(2)
C163 S13 U2 87.2(2)
C163 S14 U2 87.0(2)
C142 C137 C138 119.8(7)
C142 C137 C136 118.8(6)
C138 C137 C136 121.4(6)
C158 C153 C154 117.7(6)
C158 C153 C138 121.2(6)
C154 C153 C138 120.4(6)
C34 C29 C30 119.9(6)
C34 C29 C28 119.4(6)
C30 C29 C28 120.6(6)
C57 C56 C61 121.8(7)
C57 C56 C55 119.5(7)
C61 C56 C55 118.7(6)
C157 C158 C153 121.0(6)
C157 C158 H158 119.5
C153 C158 H158 119.5
C139 C138 C137 118.6(7)
C139 C138 C153 116.5(7)
C137 C138 C153 124.7(6)
C67 C66 C65 122.6(7)
C67 C66 H66 118.7
C65 C66 H66 118.7
C192 C191 C196 120.7(6)
C192 C191 C190 120.1(6)
C196 C191 C190 119.1(6)
C7 C2 C3 119.8(6)
C7 C2 C1 120.0(6)
C3 C2 C1 120.2(6)
C156 C157 C158 122.5(7)
C156 C157 H157 118.8
C158 C157 H157 118.8
C115 C110 C111 120.6(6)
C115 C110 C109 118.9(6)
C111 C110 C109 120.5(6)
C66 C67 C62 121.1(6)
C66 C67 H67 119.5
C62 C67 H67 119.5
C33 C34 C29 119.0(6)
C33 C34 C35 117.8(6)
C29 C34 C35 123.3(6)
C157 C156 C155 115.8(6)
C157 C156 C159 123.7(6)
C155 C156 C159 120.5(6)
C46 C45 C50 117.8(6)
C46 C45 C30 119.2(6)
C50 C45 C30 122.5(6)
C211 C212 C207 121.4(7)
C211 C212 H212 119.3
C207 C212 H212 119.3
C154 C155 C156 122.8(6)
C154 C155 H155 118.6
C156 C155 H155 118.6
C196 C195 C194 120.6(7)
C196 C195 H195 119.7
C194 C195 H195 119.7
C40 C35 C36 118.3(6)
C40 C35 C34 121.4(6)
C36 C35 C34 120.1(6)
C112 C111 C110 117.3(7)
C112 C111 C126 117.5(6)
C110 C111 C126 124.6(6)
C140 C139 C138 121.1(8)
C140 C139 H139 119.4
C138 C139 H139 119.4
C121 C120 C119 122.7(7)
C121 C120 H120 118.6
C119 C120 H120 118.6
C63 C64 C65 122.6(7)
C63 C64 H64 118.7
C65 C64 H64 118.7
C64 C65 C66 115.6(7)
C64 C65 C68 122.2(7)
C66 C65 C68 122.2(6)
C32 C33 C34 121.6(7)
C32 C33 H33 119.2
C34 C33 H33 119.2
C36 C37 C38 121.6(7)
C36 C37 H37 119.2
C38 C37 H37 119.2
C45 C46 C47 120.7(7)
C45 C46 H46 119.6
C47 C46 H46 119.6
C56 C61 C60 116.8(7)
C56 C61 C62 124.1(7)
C60 C61 C62 118.7(7)
C31 C30 C29 119.4(7)
C31 C30 C45 117.7(6)
C29 C30 C45 122.8(6)
C116 C121 C120 120.7(6)
C116 C121 H121 119.7
C120 C121 H121 119.7
C88 C83 C84 120.9(7)
C88 C83 C82 120.5(7)
C84 C83 C82 118.5(6)
C77 C72 C73 117.7(7)
C77 C72 C57 122.8(7)
C73 C72 C57 119.4(7)
C33 C32 C31 119.1(7)
C33 C32 H32 120.5
C31 C32 H32 120.5
C120 C119 C118 115.7(7)
C120 C119 C122 121.2(7)
C118 C119 C122 123.1(6)
C198 C197 C202 119.8(7)
C198 C197 C196 120.2(6)
C202 C197 C196 120.0(6)
C198 C199 C200 121.1(7)
C198 C199 H199 119.4
C200 C199 H199 119.4
C35 C36 C37 121.2(6)
C35 C36 H36 119.4
C37 C36 H36 119.4
C56 C57 C58 118.7(7)
C56 C57 C72 123.1(7)
C58 C57 C72 118.2(7)
C4 C3 C2 118.9(7)
C4 C3 C18 117.9(7)
C2 C3 C18 123.2(6)
C141 C142 C137 120.1(7)
C141 C142 C143 117.6(7)
C137 C142 C143 122.3(7)
C113 C112 C111 122.8(7)
C113 C112 H112 118.6
C111 C112 H112 118.6
C210 C209 C208 120.6(7)
C210 C209 H209 119.7
C208 C209 H209 119.7
C113 C114 C115 121.8(7)
C113 C114 H114 119.1
C115 C114 H114 119.1
C87 C88 C83 118.0(7)
C87 C88 C89 119.5(7)
C83 C88 C89 122.5(6)
C49 C50 C45 120.8(7)
C49 C50 H50 119.6
C45 C50 H50 119.6
C48 C47 C46 122.2(7)
C48 C47 H47 118.9
C46 C47 H47 118.9
C201 C200 C199 116.6(7)
C201 C200 C203 122.7(7)
C199 C200 C203 120.6(7)
C121 C116 C117 117.6(6)
C121 C116 C115 122.6(6)
C117 C116 C115 119.8(6)
C67 C62 C63 117.1(6)
C67 C62 C61 122.3(6)
C63 C62 C61 120.4(7)
C193 C192 C191 118.2(7)
C193 C192 C207 117.6(6)
C191 C192 C207 124.0(6)
C208 C207 C212 116.8(7)
C208 C207 C192 121.1(6)
C212 C207 C192 121.7(6)
C195 C196 C191 119.2(6)
C195 C196 C197 116.6(6)
C191 C196 C197 124.2(6)
C50 C49 C48 122.7(7)
C50 C49 H49 118.6
C48 C49 H49 118.6
C30 C31 C32 120.9(7)
C30 C31 H31 119.6
C32 C31 H31 119.6
C2 C1 S1 119.9(5)
C2 C1 S2 119.2(5)
S1 C1 S2 120.9(4)
C6 C7 C2 118.6(7)
C6 C7 C8 116.1(7)
C2 C7 C8 125.0(7)
C197 C198 C199 121.7(7)
C197 C198 H198 119.1
C199 C198 H198 119.1
C74 C75 C76 115.8(7)
C74 C75 C78 123.1(7)
C76 C75 C78 121.0(7)
C93 C92 C91 117.3(7)
C93 C92 C95 121.9(7)
C91 C92 C95 120.6(7)
C72 C77 C76 120.7(7)
C72 C77 H77 119.7
C76 C77 H77 119.7
C35 C40 C39 120.6(7)
C35 C40 H40 119.7
C39 C40 H40 119.7
C47 C48 C49 115.8(7)
C47 C48 C51 123.2(7)
C49 C48 C51 121.0(7)
C23 C18 C19 118.7(7)
C23 C18 C3 122.3(6)
C19 C18 C3 118.9(7)
C21 C22 C23 121.8(7)
C21 C22 H22 119.1
C23 C22 H22 119.1
C165 C164 C169 121.8(7)
C165 C164 C163 120.2(7)
C169 C164 C163 118.0(7)
C143 C148 C147 121.4(7)
C143 C148 H148 119.3
C147 C148 H148 119.3
C192 C193 C194 122.5(7)
C192 C193 H193 118.8
C194 C193 H193 118.8
C118 C117 C116 122.1(7)
C118 C117 H117 118.9
C116 C117 H117 118.9
C18 C23 C22 120.3(7)
C18 C23 H23 119.8
C22 C23 H23 119.8
C94 C89 C90 117.2(7)
C94 C89 C88 123.4(7)
C90 C89 C88 119.4(7)
C130 C131 C126 123.2(7)
C130 C131 H131 118.4
C126 C131 H131 118.4
C140 C141 C142 119.1(7)
C140 C141 H141 120.5
C142 C141 H141 120.5
C10 C9 C8 122.0(7)
C10 C9 H9 119.0
C8 C9 H9 119.0
C212 C211 C210 122.5(7)
C212 C211 H211 118.7
C210 C211 H211 118.7
C148 C143 C144 117.5(7)
C148 C143 C142 122.4(7)
C144 C143 C142 120.0(7)
C39 C38 C37 116.6(7)
C39 C38 C41 122.0(7)
C37 C38 C41 121.3(7)
C129 C128 C127 121.4(7)
C129 C128 H128 119.3
C127 C128 H128 119.3
C162 C159 C161 109.6(7)
C162 C159 C160 110.1(7)
C161 C159 C160 108.6(7)
C162 C159 C156 111.9(6)
C161 C159 C156 109.3(6)
C160 C159 C156 107.3(7)
C197 C202 C201 118.5(7)
C197 C202 H202 120.8
C201 C202 H202 120.8
C128 C129 C130 118.3(8)
C128 C129 C132 119.9(7)
C130 C129 C132 121.8(8)
C13 C8 C9 116.4(7)
C13 C8 C7 120.4(7)
C9 C8 C7 122.7(6)
C114 C115 C110 118.5(6)
C114 C115 C116 117.2(6)
C110 C115 C116 124.3(6)
C75 C76 C77 121.5(7)
C75 C76 H76 119.2
C77 C76 H76 119.2
C200 C201 C202 122.2(7)
C200 C201 H201 118.9
C202 C201 H201 118.9
C5 C4 C3 121.6(7)
C5 C4 H4 119.2
C3 C4 H4 119.2
C18 C19 C20 120.7(7)
C18 C19 H19 119.6
C20 C19 H19 119.6
C193 C194 C195 118.8(6)
C193 C194 H194 120.6
C195 C194 H194 120.6
C92 C93 C94 120.9(8)
C92 C93 H93 119.5
C94 C93 H93 119.5
C148 C147 C146 121.1(7)
C148 C147 H147 119.5
C146 C147 H147 119.5
C119 C122 C123 113.9(7)
C119 C122 C125 109.2(6)
C123 C122 C125 107.5(7)
C119 C122 C124 110.4(6)
C123 C122 C124 107.6(6)
C125 C122 C124 108.1(7)
C184 C183 C182 116.9(8)
C184 C183 C186 123.9(7)
C182 C183 C186 119.0(7)
C38 C39 C40 121.8(7)
C38 C39 H39 119.1
C40 C39 H39 119.1
C207 C208 C209 122.2(7)
C207 C208 H208 118.9
C209 C208 H208 118.9
C103 C102 C101 115.9(7)
C103 C102 C105 124.4(7)
C101 C102 C105 119.6(7)
C65 C68 C71 114.0(7)
C65 C68 C70 110.5(6)
C71 C68 C70 108.2(7)
C65 C68 C69 107.6(7)
C71 C68 C69 108.3(7)
C70 C68 C69 108.1(7)
C159 C161 H16A 109.5
C159 C161 H16B 109.5
H16A C161 H16B 109.5
C159 C161 H16C 109.5
H16A C161 H16C 109.5
H16B C161 H16C 109.5
C131 C126 C127 114.8(7)
C131 C126 C111 122.5(6)
C127 C126 C111 121.7(7)
C112 C113 C114 118.9(7)
C112 C113 H113 120.5
C114 C113 H113 120.5
C12 C11 C10 117.9(8)
C12 C11 C14 123.7(9)
C10 C11 C14 118.5(10)
C183 C186 C189 109.7(7)
C183 C186 C187 110.3(6)
C189 C186 C187 110.2(7)
C183 C186 C188 111.9(7)
C189 C186 C188 107.8(7)
C187 C186 C188 106.8(7)
C145 C146 C147 118.1(7)
C145 C146 C149 117.7(7)
C147 C146 C149 124.1(7)
C43' C41 C42' 110.9(15)
C42 C41 C44 113.1(10)
C43' C41 C38 111.9(12)
C42' C41 C38 109.0(10)
C42 C41 C38 110.3(8)
C44 C41 C38 107.6(7)
C42 C41 C43 108.9(10)
C44 C41 C43 105.7(8)
C38 C41 C43 111.2(7)
C43' C41 C44' 106.2(15)
C42' C41 C44' 105.1(14)
C38 C41 C44' 113.5(9)
C110 C109 S10 120.3(5)
C110 C109 S9 119.9(5)
S10 C109 S9 119.8(4)
C68 C70 H70A 109.5
C68 C70 H70B 109.5
H70A C70 H70B 109.5
C68 C70 H70C 109.5
H70A C70 H70C 109.5
H70B C70 H70C 109.5
C5 C6 C7 121.7(7)
C5 C6 H6 119.1
C7 C6 H6 119.1
C155 C154 C153 120.2(6)
C155 C154 H154 119.9
C153 C154 H154 119.9
C56 C55 S5 120.1(5)
C56 C55 S6 119.0(5)
S5 C55 S6 120.8(4)
C22 C21 C20 117.2(7)
C22 C21 C24 120.5(8)
C20 C21 C24 122.3(7)
C168 C169 C164 117.1(7)
C168 C169 C170 122.3(7)
C164 C169 C170 120.6(7)
C29 C28 S3 118.2(5)
C29 C28 S4 121.5(5)
S3 C28 S4 120.3(4)
C59 C60 C61 121.8(8)
C59 C60 H60 119.1
C61 C60 H60 119.1
C137 C136 S12 119.5(5)
C137 C136 S11 120.0(5)
S12 C136 S11 120.4(5)
C183 C184 C185 123.2(8)
C183 C184 H184 118.4
C185 C184 H184 118.4
C200 C203 C206 112.6(7)
C200 C203 C204 110.2(6)
C206 C203 C204 109.2(7)
C200 C203 C205 108.6(6)
C206 C203 C205 107.0(6)
C204 C203 C205 109.2(7)
C83 C82 S8 122.0(5)
C83 C82 S7 117.8(5)
S8 C82 S7 120.2(4)
C139 C140 C141 121.2(8)
C139 C140 H140 119.4
C141 C140 H140 119.4
C211 C210 C209 116.3(7)
C211 C210 C213 121.1(7)
C209 C210 C213 122.5(7)
C97 C95 C98 107.6(8)
C97 C95 C96 109.2(8)
C98 C95 C96 107.3(7)
C97 C95 C92 111.3(7)
C98 C95 C92 113.0(7)
C96 C95 C92 108.2(7)
C117 C118 C119 121.1(7)
C117 C118 H118 119.5
C119 C118 H118 119.5
C166 C165 C164 118.1(8)
C166 C165 C180 118.0(7)
C164 C165 C180 123.9(7)
C191 C190 S16 121.4(5)
C191 C190 S15 117.6(5)
S16 C190 S15 121.0(4)
C89 C94 C93 123.6(8)
C89 C94 H94 118.2
C93 C94 H94 118.2
C9 C10 C11 120.3(8)
C9 C10 H10 119.9
C11 C10 H10 119.9
C59 C58 C57 119.5(7)
C59 C58 H58 120.2
C57 C58 H58 120.2
C102 C103 C104 122.7(7)
C102 C103 H103 118.7
C104 C103 H103 118.7
C144 C145 C146 120.7(7)
C144 C145 H145 119.7
C146 C145 H145 119.7
C185 C180 C181 117.8(7)
C185 C180 C165 120.1(8)
C181 C180 C165 121.7(7)
C213 C216 H21A 109.5
C213 C216 H21B 109.5
H21A C216 H21B 109.5
C213 C216 H21C 109.5
H21A C216 H21C 109.5
H21B C216 H21C 109.5
C25 C24 C26 109.8(7)
C25 C24 C27 107.3(7)
C26 C24 C27 108.8(7)
C25 C24 C21 113.2(7)
C26 C24 C21 109.0(7)
C27 C24 C21 108.7(6)
C6 C5 C4 119.4(7)
C6 C5 H5 120.3
C4 C5 H5 120.3
C64 C63 C62 121.0(7)
C64 C63 H63 119.5
C62 C63 H63 119.5
C92 C91 C90 120.2(8)
C92 C91 H91 119.9
C90 C91 H91 119.9
C19 C20 C21 120.9(7)
C19 C20 H20 119.6
C21 C20 H20 119.6
C122 C125 H12A 109.5
C122 C125 H12B 109.5
H12A C125 H12B 109.5
C122 C125 H12C 109.5
H12A C125 H12C 109.5
H12B C125 H12C 109.5
C126 C127 C128 121.6(7)
C126 C127 H127 119.2
C128 C127 H127 119.2
C215 C213 C210 113.0(7)
C215 C213 C216 110.8(7)
C210 C213 C216 110.1(6)
C215 C213 C214 108.3(7)
C210 C213 C214 106.4(7)
C216 C213 C214 108.0(7)
C68 C71 H71A 109.5
C68 C71 H71B 109.5
H71A C71 H71B 109.5
C68 C71 H71C 109.5
H71A C71 H71C 109.5
H71B C71 H71C 109.5
C164 C163 S13 120.1(5)
C164 C163 S14 118.3(5)
S13 C163 S14 121.6(4)
C24 C27 H27A 109.5
C24 C27 H27B 109.5
H27A C27 H27B 109.5
C24 C27 H27C 109.5
H27A C27 H27C 109.5
H27B C27 H27C 109.5
C181 C182 C183 122.0(8)
C181 C182 H182 119.0
C183 C182 H182 119.0
C159 C162 H16D 109.5
C159 C162 H16E 109.5
H16D C162 H16E 109.5
C159 C162 H16F 109.5
H16D C162 H16F 109.5
H16E C162 H16F 109.5
C100 C99 C104 116.4(7)
C100 C99 C84 120.0(7)
C104 C99 C84 123.5(7)
C107 C105 C102 110.8(7)
C107 C105 C106 108.4(7)
C102 C105 C106 109.2(7)
C107 C105 C108 106.9(8)
C102 C105 C108 111.1(7)
C106 C105 C108 110.3(7)
C180 C185 C184 119.6(7)
C180 C185 H185 120.2
C184 C185 H185 120.2
C53 C51 C54 116.1(10)
C53 C51 C48 113.4(8)
C54 C51 C48 113.3(7)
C53 C51 C52 102.0(10)
C54 C51 C52 103.5(10)
C48 C51 C52 106.8(8)
C129 C130 C131 120.5(7)
C129 C130 H130 119.7
C131 C130 H130 119.7
C12 C13 C8 121.7(8)
C12 C13 H13 119.2
C8 C13 H13 119.2
C167 C168 C169 121.9(8)
C167 C168 H168 119.1
C169 C168 H168 119.1
C145 C144 C143 121.2(7)
C145 C144 H144 119.4
C143 C144 H144 119.4
C203 C205 H20A 109.5
C203 C205 H20B 109.5
H20A C205 H20B 109.5
C203 C205 H20C 109.5
H20A C205 H20C 109.5
H20B C205 H20C 109.5
C186 C189 H18A 109.5
C186 C189 H18B 109.5
H18A C189 H18B 109.5
C186 C189 H18C 109.5
H18A C189 H18C 109.5
H18B C189 H18C 109.5
C85 C84 C83 118.7(7)
C85 C84 C99 119.6(7)
C83 C84 C99 121.4(7)
C86 C87 C88 121.8(8)
C86 C87 H87 119.1
C88 C87 H87 119.1
C11 C12 C13 121.7(8)
C11 C12 H12 119.1
C13 C12 H12 119.1
C74 C73 C72 121.3(7)
C74 C73 H73 119.3
C72 C73 H73 119.3
C73 C74 C75 122.9(7)
C73 C74 H74 118.5
C75 C74 H74 118.5
C60 C59 C58 121.3(8)
C60 C59 H59 119.4
C58 C59 H59 119.4
C171 C170 C175 117.7(9)
C171 C170 C169 118.8(8)
C175 C170 C169 123.5(8)
C99 C100 C101 122.0(7)
C99 C100 H100 119.0
C101 C100 H100 119.0
C174 C173 C172 115.1(8)
C174 C173 C176 122.3(8)
C172 C173 C176 122.6(8)
C102 C101 C100 121.7(7)
C102 C101 H101 119.2
C100 C101 H101 119.2
C68 C69 H69A 109.5
C68 C69 H69B 109.5
H69A C69 H69B 109.5
C68 C69 H69C 109.5
H69A C69 H69C 109.5
H69B C69 H69C 109.5
C89 C90 C91 120.6(7)
C89 C90 H90 119.7
C91 C90 H90 119.7
C186 C188 H18D 109.5
C186 C188 H18E 109.5
H18D C188 H18E 109.5
C186 C188 H18F 109.5
H18D C188 H18F 109.5
H18E C188 H18F 109.5
C151 C149 C150 109.8(8)
C151 C149 C146 111.2(7)
C150 C149 C146 108.9(7)
C151 C149 C152 109.3(9)
C150 C149 C152 107.6(9)
C146 C149 C152 110.0(7)
C80 C78 C81 111.3(12)
C80 C78 C79 108.8(10)
C81 C78 C79 101.9(10)
C80 C78 C75 111.8(9)
C81 C78 C75 109.3(8)
C79 C78 C75 113.3(7)
C133 C132 C135 110.4(10)
C133 C132 C129 114.4(8)
C135 C132 C129 110.1(9)
C133 C132 C134 106.5(9)
C135 C132 C134 106.7(10)
C129 C132 C134 108.4(8)
C122 C123 H12D 109.5
C122 C123 H12E 109.5
H12D C123 H12E 109.5
C122 C123 H12F 109.5
H12D C123 H12F 109.5
H12E C123 H12F 109.5
C182 C181 C180 120.4(7)
C182 C181 H181 119.8
C180 C181 H181 119.8
C167 C166 C165 121.2(8)
C167 C166 H166 119.4
C165 C166 H166 119.4
C175 C174 C173 121.9(8)
C175 C174 H174 119.1
C173 C174 H174 119.1
C24 C26 H26A 109.5
C24 C26 H26B 109.5
H26A C26 H26B 109.5
C24 C26 H26C 109.5
H26A C26 H26C 109.5
H26B C26 H26C 109.5
C186 C187 H18G 109.5
C186 C187 H18H 109.5
H18G C187 H18H 109.5
C186 C187 H18I 109.5
H18G C187 H18I 109.5
H18H C187 H18I 109.5
C159 C160 H16G 109.5
C159 C160 H16H 109.5
H16G C160 H16H 109.5
C159 C160 H16I 109.5
H16G C160 H16I 109.5
H16H C160 H16I 109.5
C84 C85 C86 120.9(8)
C84 C85 H85 119.6
C86 C85 H85 119.6
C99 C104 C103 121.3(7)
C99 C104 H104 119.4
C103 C104 H104 119.4
C95 C98 H98A 109.5
C95 C98 H98B 109.5
H98A C98 H98B 109.5
C95 C98 H98C 109.5
H98A C98 H98C 109.5
H98B C98 H98C 109.5
C122 C124 H12G 109.5
C122 C124 H12H 109.5
H12G C124 H12H 109.5
C122 C124 H12I 109.5
H12G C124 H12I 109.5
H12H C124 H12I 109.5
C213 C215 H21D 109.5
C213 C215 H21E 109.5
H21D C215 H21E 109.5
C213 C215 H21F 109.5
H21D C215 H21F 109.5
H21E C215 H21F 109.5
C203 C204 H20D 109.5
C203 C204 H20E 109.5
H20D C204 H20E 109.5
C203 C204 H20F 109.5
H20D C204 H20F 109.5
H20E C204 H20F 109.5
C174 C175 C170 122.8(8)
C174 C175 H175 118.6
C170 C175 H175 118.6
C24 C25 H25A 109.5
C24 C25 H25B 109.5
H25A C25 H25B 109.5
C24 C25 H25C 109.5
H25A C25 H25C 109.5
H25B C25 H25C 109.5
C203 C206 H20G 109.5
C203 C206 H20H 109.5
H20G C206 H20H 109.5
C203 C206 H20I 109.5
H20G C206 H20I 109.5
H20H C206 H20I 109.5
C213 C214 H21G 109.5
C213 C214 H21H 109.5
H21G C214 H21H 109.5
C213 C214 H21I 109.5
H21G C214 H21I 109.5
H21H C214 H21I 109.5
C170 C171 C172 119.4(9)
C170 C171 H171 120.3
C172 C171 H171 120.3
C171 C172 C173 123.0(9)
C171 C172 H172 118.5
C173 C172 H172 118.5
C168 C167 C166 119.8(8)
C168 C167 H167 120.1
C166 C167 H167 120.1
C105 C107 H10A 109.5
C105 C107 H10B 109.5
H10A C107 H10B 109.5
C105 C107 H10C 109.5
H10A C107 H10C 109.5
H10B C107 H10C 109.5
C105 C108 H10D 109.5
C105 C108 H10E 109.5
H10D C108 H10E 109.5
C105 C108 H10F 109.5
H10D C108 H10F 109.5
H10E C108 H10F 109.5
C95 C96 H96A 109.5
C95 C96 H96B 109.5
H96A C96 H96B 109.5
C95 C96 H96C 109.5
H96A C96 H96C 109.5
H96B C96 H96C 109.5
C87 C86 C85 119.6(8)
C87 C86 H86 120.2
C85 C86 H86 120.2
C149 C150 H15A 109.5
C149 C150 H15B 109.5
H15A C150 H15B 109.5
C149 C150 H15C 109.5
H15A C150 H15C 109.5
H15B C150 H15C 109.5
C105 C106 H10G 109.5
C105 C106 H10H 109.5
H10G C106 H10H 109.5
C105 C106 H10I 109.5
H10G C106 H10I 109.5
H10H C106 H10I 109.5
C95 C97 H97A 109.5
C95 C97 H97B 109.5
H97A C97 H97B 109.5
C95 C97 H97C 109.5
H97A C97 H97C 109.5
H97B C97 H97C 109.5
C132 C134 H13A 109.5
C132 C134 H13B 109.5
H13A C134 H13B 109.5
C132 C134 H13C 109.5
H13A C134 H13C 109.5
H13B C134 H13C 109.5
C51 C53 H53A 109.5
C51 C53 H53B 109.5
H53A C53 H53B 109.5
C51 C53 H53C 109.5
H53A C53 H53C 109.5
H53B C53 H53C 109.5
C78 C79 H79A 109.5
C78 C79 H79B 109.5
H79A C79 H79B 109.5
C78 C79 H79C 109.5
H79A C79 H79C 109.5
H79B C79 H79C 109.5
C51 C54 H54A 109.5
C51 C54 H54B 109.5
H54A C54 H54B 109.5
C51 C54 H54C 109.5
H54A C54 H54C 109.5
H54B C54 H54C 109.5
C41 C44 H44A 109.5
C41 C44 H44B 109.5
H44A C44 H44B 109.5
C41 C44 H44C 109.5
H44A C44 H44C 109.5
H44B C44 H44C 109.5
C149 C151 H15D 109.5
C149 C151 H15E 109.5
H15D C151 H15E 109.5
C149 C151 H15F 109.5
H15D C151 H15F 109.5
H15E C151 H15F 109.5
C132 C133 H13D 109.5
C132 C133 H13E 109.5
H13D C133 H13E 109.5
C132 C133 H13F 109.5
H13D C133 H13F 109.5
H13E C133 H13F 109.5
C51 C52 H52A 109.5
C51 C52 H52B 109.5
H52A C52 H52B 109.5
C51 C52 H52C 109.5
H52A C52 H52C 109.5
H52B C52 H52C 109.5
C41 C43 H43A 109.5
C41 C43 H43B 109.5
H43A C43 H43B 109.5
C41 C43 H43C 109.5
H43A C43 H43C 109.5
H43B C43 H43C 109.5
C132 C135 H13G 109.5
C132 C135 H13H 109.5
H13G C135 H13H 109.5
C132 C135 H13I 109.5
H13G C135 H13I 109.5
H13H C135 H13I 109.5
C41 C42 H42A 109.5
C41 C42 H42B 109.5
H42A C42 H42B 109.5
C41 C42 H42C 109.5
H42A C42 H42C 109.5
H42B C42 H42C 109.5
C149 C152 H15G 109.5
C149 C152 H15H 109.5
H15G C152 H15H 109.5
C149 C152 H15I 109.5
H15G C152 H15I 109.5
H15H C152 H15I 109.5
C78 C81 H81A 109.5
C78 C81 H81B 109.5
H81A C81 H81B 109.5
C78 C81 H81C 109.5
H81A C81 H81C 109.5
H81B C81 H81C 109.5
C78 C80 H80A 109.5
C78 C80 H80B 109.5
H80A C80 H80B 109.5
C78 C80 H80C 109.5
H80A C80 H80C 109.5
H80B C80 H80C 109.5
C177 C176 C179 109.4(12)
C177 C176 C178 104.7(13)
C179 C176 C178 107.3(12)
C177 C176 C173 111.2(9)
C179 C176 C173 114.2(10)
C178 C176 C173 109.5(9)
C41 C42' H42D 109.5
C41 C42' H42E 109.5
H42D C42' H42E 109.5
C41 C42' H42F 109.5
H42D C42' H42F 109.5
H42E C42' H42F 109.5
C41 C44' H44D 109.5
C41 C44' H44E 109.5
H44D C44' H44E 109.5
C41 C44' H44F 109.5
H44D C44' H44F 109.5
H44E C44' H44F 109.5
C41 C43' H43D 109.5
C41 C43' H43E 109.5
H43D C43' H43E 109.5
C41 C43' H43F 109.5
H43D C43' H43F 109.5
H43E C43' H43F 109.5
C176 C177 H17A 109.5
C176 C177 H17B 109.5
H17A C177 H17B 109.5
C176 C177 H17C 109.5
H17A C177 H17C 109.5
H17B C177 H17C 109.5
C17 C14 C16 116.9(15)
C17 C14 C11 117.8(11)
C16 C14 C11 108.2(11)
C17 C14 C15 108.0(13)
C16 C14 C15 96.5(11)
C11 C14 C15 106.9(11)
C176 C178 H17D 109.5
C176 C178 H17E 109.5
H17D C178 H17E 109.5
C176 C178 H17F 109.5
H17D C178 H17F 109.5
H17E C178 H17F 109.5
C176 C179 H17G 109.5
C176 C179 H17H 109.5
H17G C179 H17H 109.5
C176 C179 H17I 109.5
H17G C179 H17I 109.5
H17H C179 H17I 109.5
C14 C16 H16J 109.5
C14 C16 H16K 109.5
H16J C16 H16K 109.5
C14 C16 H16L 109.5
H16J C16 H16L 109.5
H16K C16 H16L 109.5
C14 C15 H15J 109.5
C14 C15 H15K 109.5
H15J C15 H15K 109.5
C14 C15 H15L 109.5
H15J C15 H15L 109.5
H15K C15 H15L 109.5
C14 C17 H17J 109.5
C14 C17 H17K 109.5
H17J C17 H17K 109.5
C14 C17 H17L 109.5
H17J C17 H17L 109.5
H17K C17 H17L 109.5

loop_
_geom_bond_atom_site_label_1
_geom_bond_atom_site_label_2
_geom_bond_distance
U1 S3 2.8110(16)
U1 S7 2.8193(18)
U1 S5 2.8250(18)
U1 S8 2.8310(18)
U1 S6 2.8385(18)
U1 S1 2.8406(16)
U1 S4 2.8449(17)
U1 S2 2.8553(17)
U2 S15 2.7999(16)
U2 S12 2.8026(18)
U2 S11 2.8155(17)
U2 S14 2.830(2)
U2 S10 2.8426(16)
U2 S16 2.8449(17)
U2 S9 2.8463(17)
U2 S13 2.8512(19)
S1 C1 1.671(6)
S11 C136 1.693(7)
S2 C1 1.693(6)
S10 C109 1.682(6)
S9 C109 1.700(7)
S3 C28 1.674(7)
S5 C55 1.671(7)
S4 C28 1.698(6)
S15 C190 1.685(7)
S12 C136 1.688(7)
S6 C55 1.694(7)
S16 C190 1.682(7)
S8 C82 1.677(7)
S7 C82 1.701(7)
S13 C163 1.642(7)
S14 C163 1.693(7)
C137 C142 1.407(9)
C137 C138 1.413(10)
C137 C136 1.463(10)
C153 C158 1.388(9)
C153 C154 1.392(9)
C153 C138 1.488(9)
C29 C34 1.403(9)
C29 C30 1.408(9)
C29 C28 1.485(9)
C56 C57 1.391(10)
C56 C61 1.411(10)
C56 C55 1.501(10)
C158 C157 1.376(9)
C158 H158 0.9500
C138 C139 1.389(10)
C66 C67 1.375(9)
C66 C65 1.391(10)
C66 H66 0.9500
C191 C192 1.401(9)
C191 C196 1.406(10)
C191 C190 1.500(9)
C2 C7 1.410(9)
C2 C3 1.411(10)
C2 C1 1.490(9)
C157 C156 1.376(9)
C157 H157 0.9500
C110 C115 1.402(10)
C110 C111 1.417(9)
C110 C109 1.476(9)
C67 C62 1.383(9)
C67 H67 0.9500
C34 C33 1.396(9)
C34 C35 1.497(9)
C156 C155 1.401(10)
C156 C159 1.554(10)
C45 C46 1.373(9)
C45 C50 1.407(10)
C45 C30 1.496(9)
C212 C211 1.381(10)
C212 C207 1.401(10)
C212 H212 0.9500
C155 C154 1.373(10)
C155 H155 0.9500
C195 C196 1.391(9)
C195 C194 1.395(10)
C195 H195 0.9500
C35 C40 1.378(9)
C35 C36 1.379(9)
C111 C112 1.396(10)
C111 C126 1.485(10)
C139 C140 1.373(10)
C139 H139 0.9500
C120 C121 1.386(9)
C120 C119 1.389(9)
C120 H120 0.9500
C64 C63 1.369(10)
C64 C65 1.389(10)
C64 H64 0.9500
C65 C68 1.507(10)
C33 C32 1.383(10)
C33 H33 0.9500
C37 C36 1.386(9)
C37 C38 1.401(10)
C37 H37 0.9500
C46 C47 1.417(10)
C46 H46 0.9500
C61 C60 1.423(10)
C61 C62 1.483(10)
C30 C31 1.394(9)
C121 C116 1.383(9)
C121 H121 0.9500
C83 C88 1.401(10)
C83 C84 1.418(11)
C83 C82 1.473(10)
C72 C77 1.374(10)
C72 C73 1.381(10)
C72 C57 1.493(10)
C32 C31 1.394(10)
C32 H32 0.9500
C119 C118 1.420(10)
C119 C122 1.514(10)
C197 C198 1.349(9)
C197 C202 1.402(10)
C197 C196 1.504(9)
C199 C198 1.374(9)
C199 C200 1.410(10)
C199 H199 0.9500
C36 H36 0.9500
C57 C58 1.413(11)
C3 C4 1.395(10)
C3 C18 1.490(10)
C142 C141 1.396(10)
C142 C143 1.500(10)
C112 C113 1.369(11)
C112 H112 0.9500
C209 C210 1.399(11)
C209 C208 1.417(10)
C209 H209 0.9500
C114 C113 1.375(10)
C114 C115 1.396(10)
C114 H114 0.9500
C88 C87 1.394(10)
C88 C89 1.491(10)
C50 C49 1.366(10)
C50 H50 0.9500
C47 C48 1.373(11)
C47 H47 0.9500
C200 C201 1.388(10)
C200 C203 1.523(10)
C116 C117 1.385(9)
C116 C115 1.508(9)
C62 C63 1.395(10)
C192 C193 1.380(9)
C192 C207 1.481(10)
C207 C208 1.372(9)
C49 C48 1.416(10)
C49 H49 0.9500
C31 H31 0.9500
C7 C6 1.400(10)
C7 C8 1.473(11)
C198 H198 0.9500
C75 C74 1.382(10)
C75 C76 1.392(10)
C75 C78 1.513(11)
C92 C93 1.350(10)
C92 C91 1.393(10)
C92 C95 1.558(10)
C77 C76 1.394(10)
C77 H77 0.9500
C40 C39 1.402(10)
C40 H40 0.9500
C48 C51 1.520(11)
C18 C23 1.372(10)
C18 C19 1.380(10)
C22 C21 1.364(10)
C22 C23 1.403(10)
C22 H22 0.9500
C164 C165 1.397(11)
C164 C169 1.409(10)
C164 C163 1.512(10)
C148 C143 1.369(9)
C148 C147 1.388(10)
C148 H148 0.9500
C193 C194 1.386(10)
C193 H193 0.9500
C117 C118 1.372(10)
C117 H117 0.9500
C23 H23 0.9500
C89 C94 1.314(10)
C89 C90 1.390(10)
C131 C130 1.388(10)
C131 C126 1.401(10)
C131 H131 0.9500
C141 C140 1.385(11)
C141 H141 0.9500
C9 C10 1.379(10)
C9 C8 1.400(10)
C9 H9 0.9500
C211 C210 1.393(10)
C211 H211 0.9500
C143 C144 1.411(10)
C38 C39 1.384(10)
C38 C41 1.519(10)
C128 C129 1.357(11)
C128 C127 1.417(11)
C128 H128 0.9500
C159 C162 1.489(10)
C159 C161 1.520(10)
C159 C160 1.551(11)
C202 C201 1.406(10)
C202 H202 0.9500
C129 C130 1.386(10)
C129 C132 1.555(12)
C8 C13 1.396(9)
C76 H76 0.9500
C201 H201 0.9500
C4 C5 1.380(11)
C4 H4 0.9500
C19 C20 1.389(10)
C19 H19 0.9500
C194 H194 0.9500
C93 C94 1.397(10)
C93 H93 0.9500
C147 C146 1.392(10)
C147 H147 0.9500
C122 C123 1.529(10)
C122 C125 1.534(11)
C122 C124 1.554(11)
C183 C184 1.335(10)
C183 C182 1.395(11)
C183 C186 1.517(11)
C39 H39 0.9500
C208 H208 0.9500
C102 C103 1.389(10)
C102 C101 1.390(10)
C102 C105 1.520(11)
C68 C71 1.524(10)
C68 C70 1.551(11)
C68 C69 1.555(11)
C161 H16A 0.9800
C161 H16B 0.9800
C161 H16C 0.9800
C126 C127 1.403(9)
C113 H113 0.9500
C11 C12 1.363(13)
C11 C10 1.415(11)
C11 C14 1.525(12)
C186 C189 1.527(11)
C186 C187 1.533(10)
C186 C188 1.544(11)
C146 C145 1.385(10)
C146 C149 1.528(11)
C41 C43' 1.46(3)
C41 C42' 1.47(3)
C41 C42 1.473(16)
C41 C44 1.518(15)
C41 C43 1.610(15)
C41 C44' 1.61(2)
C70 H70A 0.9800
C70 H70B 0.9800
C70 H70C 0.9800
C6 C5 1.373(11)
C6 H6 0.9500
C154 H154 0.9500
C21 C20 1.407(11)
C21 C24 1.544(11)
C169 C168 1.401(11)
C169 C170 1.489(11)
C60 C59 1.342(10)
C60 H60 0.9500
C184 C185 1.424(10)
C184 H184 0.9500
C203 C206 1.526(11)
C203 C204 1.527(12)
C203 C205 1.531(11)
C140 H140 0.9500
C210 C213 1.519(11)
C95 C97 1.507(11)
C95 C98 1.520(11)
C95 C96 1.537(11)
C118 H118 0.9500
C165 C166 1.394(10)
C165 C180 1.502(11)
C94 H94 0.9500
C10 H10 0.9500
C58 C59 1.395(12)
C58 H58 0.9500
C103 C104 1.397(11)
C103 H103 0.9500
C145 C144 1.384(11)
C145 H145 0.9500
C180 C185 1.375(10)
C180 C181 1.406(11)
C216 C213 1.535(11)
C216 H21A 0.9800
C216 H21B 0.9800
C216 H21C 0.9800
C24 C25 1.518(11)
C24 C26 1.519(11)
C24 C27 1.535(12)
C5 H5 0.9500
C63 H63 0.9500
C91 C90 1.411(11)
C91 H91 0.9500
C20 H20 0.9500
C125 H12A 0.9800
C125 H12B 0.9800
C125 H12C 0.9800
C127 H127 0.9500
C213 C215 1.487(12)
C213 C214 1.574(12)
C71 H71A 0.9800
C71 H71B 0.9800
C71 H71C 0.9800
C27 H27A 0.9800
C27 H27B 0.9800
C27 H27C 0.9800
C182 C181 1.385(10)
C182 H182 0.9500
C162 H16D 0.9800
C162 H16E 0.9800
C162 H16F 0.9800
C99 C100 1.387(10)
C99 C104 1.393(11)
C99 C84 1.475(10)
C105 C107 1.509(12)
C105 C106 1.522(11)
C105 C108 1.523(11)
C185 H185 0.9500
C51 C53 1.450(14)
C51 C54 1.468(13)
C51 C52 1.579(14)
C130 H130 0.9500
C13 C12 1.385(12)
C13 H13 0.9500
C168 C167 1.373(12)
C168 H168 0.9500
C144 H144 0.9500
C205 H20A 0.9800
C205 H20B 0.9800
C205 H20C 0.9800
C189 H18A 0.9800
C189 H18B 0.9800
C189 H18C 0.9800
C84 C85 1.374(11)
C87 C86 1.372(12)
C87 H87 0.9500
C12 H12 0.9500
C73 C74 1.354(11)
C73 H73 0.9500
C74 H74 0.9500
C59 H59 0.9500
C170 C171 1.365(11)
C170 C175 1.370(11)
C100 C101 1.404(10)
C100 H100 0.9500
C173 C174 1.367(11)
C173 C172 1.408(12)
C173 C176 1.541(12)
C101 H101 0.9500
C69 H69A 0.9800
C69 H69B 0.9800
C69 H69C 0.9800
C90 H90 0.9500
C188 H18D 0.9800
C188 H18E 0.9800
C188 H18F 0.9800
C149 C151 1.488(13)
C149 C150 1.517(12)
C149 C152 1.559(13)
C78 C80 1.430(15)
C78 C81 1.458(15)
C78 C79 1.505(12)
C132 C133 1.448(13)
C132 C135 1.479(14)
C132 C134 1.645(13)
C123 H12D 0.9800
C123 H12E 0.9800
C123 H12F 0.9800
C181 H181 0.9500
C166 C167 1.378(11)
C166 H166 0.9500
C174 C175 1.347(11)
C174 H174 0.9500
C26 H26A 0.9800
C26 H26B 0.9800
C26 H26C 0.9800
C187 H18G 0.9800
C187 H18H 0.9800
C187 H18I 0.9800
C160 H16G 0.9800
C160 H16H 0.9800
C160 H16I 0.9800
C85 C86 1.402(12)
C85 H85 0.9500
C104 H104 0.9500
C98 H98A 0.9800
C98 H98B 0.9800
C98 H98C 0.9800
C124 H12G 0.9800
C124 H12H 0.9800
C124 H12I 0.9800
C215 H21D 0.9800
C215 H21E 0.9800
C215 H21F 0.9800
C204 H20D 0.9800
C204 H20E 0.9800
C204 H20F 0.9800
C175 H175 0.9500
C25 H25A 0.9800
C25 H25B 0.9800
C25 H25C 0.9800
C206 H20G 0.9800
C206 H20H 0.9800
C206 H20I 0.9800
C214 H21G 0.9800
C214 H21H 0.9800
C214 H21I 0.9800
C171 C172 1.375(12)
C171 H171 0.9500
C172 H172 0.9500
C167 H167 0.9500
C107 H10A 0.9800
C107 H10B 0.9800
C107 H10C 0.9800
C108 H10D 0.9800
C108 H10E 0.9800
C108 H10F 0.9800
C96 H96A 0.9800
C96 H96B 0.9800
C96 H96C 0.9800
C86 H86 0.9500
C150 H15A 0.9800
C150 H15B 0.9800
C150 H15C 0.9800
C106 H10G 0.9800
C106 H10H 0.9800
C106 H10I 0.9800
C97 H97A 0.9800
C97 H97B 0.9800
C97 H97C 0.9800
C134 H13A 0.9800
C134 H13B 0.9800
C134 H13C 0.9800
C53 H53A 0.9800
C53 H53B 0.9800
C53 H53C 0.9800
C79 H79A 0.9800
C79 H79B 0.9800
C79 H79C 0.9800
C54 H54A 0.9800
C54 H54B 0.9800
C54 H54C 0.9800
C44 H44A 0.9800
C44 H44B 0.9800
C44 H44C 0.9800
C151 H15D 0.9800
C151 H15E 0.9800
C151 H15F 0.9800
C133 H13D 0.9800
C133 H13E 0.9800
C133 H13F 0.9800
C52 H52A 0.9800
C52 H52B 0.9800
C52 H52C 0.9800
C43 H43A 0.9800
C43 H43B 0.9800
C43 H43C 0.9800
C135 H13G 0.9800
C135 H13H 0.9800
C135 H13I 0.9800
C42 H42A 0.9800
C42 H42B 0.9800
C42 H42C 0.9800
C152 H15G 0.9800
C152 H15H 0.9800
C152 H15I 0.9800
C81 H81A 0.9800
C81 H81B 0.9800
C81 H81C 0.9800
C80 H80A 0.9800
C80 H80B 0.9800
C80 H80C 0.9800
C176 C177 1.461(15)
C176 C179 1.492(15)
C176 C178 1.497(17)
C42' H42D 0.9800
C42' H42E 0.9800
C42' H42F 0.9800
C44' H44D 0.9800
C44' H44E 0.9800
C44' H44F 0.9800
C43' H43D 0.9800
C43' H43E 0.9800
C43' H43F 0.9800
C177 H17A 0.9800
C177 H17B 0.9800
C177 H17C 0.9800
C14 C17 1.280(17)
C14 C16 1.514(17)
C14 C15 1.554(17)
C178 H17D 0.9800
C178 H17E 0.9800
C178 H17F 0.9800
C179 H17G 0.9800
C179 H17H 0.9800
C179 H17I 0.9800
C16 H16J 0.9800
C16 H16K 0.9800
C16 H16L 0.9800
C15 H15J 0.9800
C15 H15K 0.9800
C15 H15L 0.9800
C17 H17J 0.9800
C17 H17K 0.9800
C17 H17L 0.9800
